data_4346737
loop_
_publ_author_name
'Yamagishi, Hiroaki'
'Nabeya, Shohei'
'Ikariya, Takao'
'Kuwata, Shigeki'

_publ_section_title
;
 Protic Ruthenium Tris(pyrazol-3-ylmethyl)amine Complexes Featuring a
 Hydrogen-Bonding Network in the Second Coordination Sphere.
;
_journal_issue 24
_journal_name_full 'Inorganic chemistry'
_journal_page_first 11584
_journal_page_last 11586
_journal_paper_doi 10.1021/acs.inorgchem.5b02044
_journal_volume 54
_journal_year 2015
_chemical_formula_moiety 'C78 H90 Cl3 N14 Ru2, Cl, 3(C2 H4 Cl2), 3(C4 H10 O), H2 O'
_chemical_formula_sum 'C96 H134 Cl10 N14 O4 Ru2'
_chemical_formula_weight 2104.88
_space_group_IT_number 14
_space_group_name_Hall '-P 2yn'
_space_group_name_H-M_alt 'P 1 21/n 1'
_symmetry_cell_setting monoclinic
_symmetry_Int_Tables_number 14
_symmetry_space_group_name_Hall '-P 2yn'
_symmetry_space_group_name_H-M 'P 1 21/n 1'
_atom_sites_solution_hydrogens geom
_atom_sites_solution_primary direct
_atom_sites_solution_secondary difmap
_cell_angle_alpha 90.0000
_cell_angle_beta 100.321(3)
_cell_angle_gamma 90.0000
_cell_formula_units_Z 4
_cell_length_a 14.8893(6)
_cell_length_b 32.5977(13)
_cell_length_c 21.8979(13)
_cell_measurement_reflns_used 22221
_cell_measurement_temperature 93
_cell_measurement_theta_max 27.49
_cell_measurement_theta_min 3.04
_cell_volume 10456.3(9)
_computing_cell_refinement CrystalClear
_computing_data_collection 'CrystalClear (Rigaku Inc., 2008)'
_computing_data_reduction CrystalClear
_computing_molecular_graphics 'CrystalStructure 4.0'
_computing_publication_material 'CrystalStructure 4.0 (Rigaku, 2010)'
_computing_structure_refinement 'CRYSTALS (Carruthers, et al., 1999)'
_computing_structure_solution 'SIR2002 (Burla, et al., 2003)'
_diffrn_ambient_temperature 93
_diffrn_detector_area_resol_mean 7.111
_diffrn_measured_fraction_theta_full 0.976
_diffrn_measured_fraction_theta_max 0.976
_diffrn_measurement_device_type 'Rigaku Saturn724'
_diffrn_measurement_method \w
_diffrn_radiation_type 'Mo K\a'
_diffrn_radiation_wavelength 0.71075
_diffrn_reflns_av_R_equivalents 0.0501
_diffrn_reflns_limit_h_max 19
_diffrn_reflns_limit_h_min -19
_diffrn_reflns_limit_k_max 42
_diffrn_reflns_limit_k_min -42
_diffrn_reflns_limit_l_max 27
_diffrn_reflns_limit_l_min -27
_diffrn_reflns_number 107615
_diffrn_reflns_theta_full 27.50
_diffrn_reflns_theta_max 27.50
_diffrn_standards_number 0
_exptl_absorpt_coefficient_mu 0.598
_exptl_absorpt_correction_T_max 0.826
_exptl_absorpt_correction_T_min 0.762
_exptl_absorpt_correction_type multi-scan
_exptl_absorpt_process_details 'REQAB (Rigaku, 1998)'
_exptl_crystal_colour orange
_exptl_crystal_density_diffrn 1.337
_exptl_crystal_density_method 'not measured'
_exptl_crystal_description prism
_exptl_crystal_F_000 4392.00
_exptl_crystal_size_max 0.400
_exptl_crystal_size_mid 0.350
_exptl_crystal_size_min 0.320
_refine_diff_density_max 5.580
_refine_diff_density_min -2.380
_refine_ls_extinction_method none
_refine_ls_goodness_of_fit_ref 1.000
_refine_ls_hydrogen_treatment constr
_refine_ls_number_parameters 1178
_refine_ls_number_reflns 23451
_refine_ls_number_restraints 21
_refine_ls_R_factor_gt 0.0698
_refine_ls_shift/su_max 0.000
_refine_ls_structure_factor_coef Fsqd
_refine_ls_weighting_details 'w = 1/[0.0006Fo^2^ + 0.3400\s(Fo^2^) + 80.0000]/(4Fo^2^)'
_refine_ls_weighting_scheme calc
_refine_ls_wR_factor_ref 0.1740
_reflns_number_gt 20429
_reflns_number_total 23451
_reflns_threshold_expression F^2^>2.0\s(F^2^)
_cod_data_source_file ic5b02044_si_002.cif
_cod_data_source_block compound2_((RuCl(LH3))2(mu-Cl))Cl.H2O.3C2H4Cl2.3Et2O
_cod_database_code 4346737

loop_
_symmetry_equiv_pos_site_id
_symmetry_equiv_pos_as_xyz
1 +X,+Y,+Z
2 1/2-X,1/2+Y,1/2-Z
3 -X,-Y,-Z
4 1/2+X,1/2-Y,1/2+Z

loop_
_atom_site_label
_atom_site_type_symbol
_atom_site_fract_x
_atom_site_fract_y
_atom_site_fract_z
_atom_site_U_iso_or_equiv
_atom_site_adp_type
_atom_site_occupancy
_atom_site_symmetry_multiplicity
_atom_site_calc_flag
_atom_site_refinement_flags
Ru1 Ru 0.16623(2) 0.524720(10) 0.393070(10) 0.01354(8) Uani 1.0 4 d .
Ru2 Ru 0.16063(2) 0.474230(10) 0.201250(10) 0.01605(8) Uani 1.0 4 d .
Cl1 Cl 0.06900(7) 0.46497(3) 0.40138(4) 0.0204(3) Uani 1.0 4 d .
Cl2 Cl 0.31830(7) 0.45358(3) 0.23993(5) 0.0233(3) Uani 1.0 4 d .
Cl3 Cl 0.14538(6) 0.52481(3) 0.28029(4) 0.0181(2) Uani 1.0 4 d .
Cl4 Cl -0.01655(7) 0.60713(3) 0.23457(5) 0.0246(3) Uani 1.0 4 d .
Cl5 Cl -0.20766(13) 0.51631(5) 0.32467(9) 0.0632(6) Uani 1.0 4 d .
Cl6 Cl -0.19367(16) 0.45019(5) 0.20952(7) 0.0690(6) Uani 1.0 4 d .
Cl7 Cl -0.26793(18) 0.71560(8) 0.18073(11) 0.0971(9) Uani 1.0 4 d .
Cl8 Cl -0.34351(12) 0.61950(9) 0.20115(10) 0.0876(8) Uani 1.0 4 d .
Cl9 Cl 0.31710(15) 0.30871(6) 0.19919(12) 0.0827(7) Uani 1.0 4 d .
Cl10 Cl 0.5322(2) 0.33124(10) 0.1907(3) 0.1463(15) Uani 1.0 4 d .
O1 O 0.1881(3) 0.61424(10) 0.21853(14) 0.0281(9) Uani 1.0 4 d .
O2 O 0.1500(3) 0.69377(14) 0.1658(2) 0.0537(13) Uani 1.0 4 d .
O3 O -0.0553 0.7276 -0.0266 0.0245(12) Uiso 0.5000 4 d .
O4 O 0.4689(4) 0.4411(3) 0.1068(4) 0.1140 Uiso 1.0 4 d .
O5 O -0.0250 0.7446 -0.0310 0.1140 Uiso 0.5000 4 d .
N1 N 0.0047(3) 0.59234(10) 0.37755(16) 0.0195(8) Uani 1.0 4 d .
N2 N 0.0615(3) 0.56344(10) 0.40845(15) 0.0196(9) Uani 1.0 4 d .
N3 N 0.3376(3) 0.47056(10) 0.37971(15) 0.0185(8) Uani 1.0 4 d .
N4 N 0.2772(3) 0.48743(10) 0.41132(15) 0.0190(8) Uani 1.0 4 d .
N5 N 0.2785(3) 0.59604(10) 0.35098(15) 0.0192(8) Uani 1.0 4 d .
N6 N 0.2481(3) 0.57350(10) 0.39508(15) 0.0184(8) Uani 1.0 4 d .
N7 N 0.2006(3) 0.53250(10) 0.48989(15) 0.0166(8) Uani 1.0 4 d .
N8 N 0.2306(3) 0.55269(11) 0.13588(16) 0.0224(9) Uani 1.0 4 d .
N9 N 0.2092(3) 0.51299(11) 0.14088(16) 0.0208(9) Uani 1.0 4 d .
N10 N 0.0852(3) 0.40812(10) 0.28797(16) 0.0199(9) Uani 1.0 4 d .
N11 N 0.1210(3) 0.42062(10) 0.23890(15) 0.0195(9) Uani 1.0 4 d .
N12 N -0.0110(3) 0.52739(10) 0.15396(16) 0.0191(8) Uani 1.0 4 d .
N13 N 0.0360(3) 0.49178(10) 0.15452(15) 0.0187(8) Uani 1.0 4 d .
N14 N 0.1515(3) 0.43437(11) 0.12488(16) 0.0210(9) Uani 1.0 4 d .
C1 C -0.0393(3) 0.61323(13) 0.41755(19) 0.0209(10) Uani 1.0 4 d .
C2 C -0.0089(3) 0.59706(13) 0.47604(19) 0.0225(10) Uani 1.0 4 d .
C3 C 0.0540(3) 0.56638(12) 0.46792(18) 0.0188(10) Uani 1.0 4 d .
C4 C 0.1121(3) 0.53855(12) 0.51292(18) 0.0192(10) Uani 1.0 4 d .
C5 C 0.4071(3) 0.45215(13) 0.41893(19) 0.0218(10) Uani 1.0 4 d .
C6 C 0.3911(3) 0.45796(13) 0.4788(2) 0.0239(11) Uani 1.0 4 d .
C7 C 0.3088(3) 0.47995(12) 0.47153(19) 0.0197(10) Uani 1.0 4 d .
C8 C 0.2500(3) 0.49455(13) 0.51585(18) 0.0210(10) Uani 1.0 4 d .
C9 C 0.3362(3) 0.62607(13) 0.37719(19) 0.0219(10) Uani 1.0 4 d .
C10 C 0.3431(3) 0.62217(13) 0.44093(19) 0.0243(11) Uani 1.0 4 d .
C11 C 0.2868(3) 0.58901(13) 0.44955(18) 0.0210(10) Uani 1.0 4 d .
C12 C 0.2621(3) 0.57006(13) 0.50622(19) 0.0232(10) Uani 1.0 4 d .
C13 C -0.1033(3) 0.64757(12) 0.39835(19) 0.0210(10) Uani 1.0 4 d .
C14 C -0.1930(3) 0.64559(13) 0.41124(19) 0.0216(10) Uani 1.0 4 d .
C15 C -0.2495(3) 0.67924(14) 0.3984(2) 0.0271(11) Uani 1.0 4 d .
C16 C -0.2220(4) 0.71522(14) 0.3724(3) 0.0300(12) Uani 1.0 4 d .
C17 C -0.1327(4) 0.71646(13) 0.3595(2) 0.0276(12) Uani 1.0 4 d .
C18 C -0.0733(3) 0.68330(13) 0.37252(19) 0.0231(11) Uani 1.0 4 d .
C19 C -0.2289(4) 0.60689(14) 0.4363(3) 0.0283(12) Uani 1.0 4 d .
C20 C -0.2854(4) 0.75100(17) 0.3587(3) 0.0461(16) Uani 1.0 4 d .
C21 C 0.0212(3) 0.68691(14) 0.3584(3) 0.0290(12) Uani 1.0 4 d .
C22 C 0.4823(3) 0.43181(14) 0.39443(19) 0.0233(11) Uani 1.0 4 d .
C23 C 0.4984(3) 0.39018(14) 0.4040(2) 0.0250(11) Uani 1.0 4 d .
C24 C 0.5697(4) 0.37163(15) 0.3797(3) 0.0319(12) Uani 1.0 4 d .
C25 C 0.6240(4) 0.39415(16) 0.3469(3) 0.0327(13) Uani 1.0 4 d .
C26 C 0.6065(3) 0.43550(16) 0.3375(2) 0.0299(12) Uani 1.0 4 d .
C27 C 0.5362(3) 0.45505(14) 0.3607(2) 0.0244(11) Uani 1.0 4 d .
C28 C 0.4389(4) 0.36429(15) 0.4378(3) 0.0338(13) Uani 1.0 4 d .
C29 C 0.7018(5) 0.3742(2) 0.3220(3) 0.0520(19) Uani 1.0 4 d .
C30 C 0.5215(4) 0.50029(14) 0.3494(3) 0.0300(12) Uani 1.0 4 d .
C31 C 0.3760(3) 0.65567(13) 0.3385(2) 0.0231(10) Uani 1.0 4 d .
C32 C 0.3243(3) 0.68967(14) 0.3129(3) 0.0272(11) Uani 1.0 4 d .
C33 C 0.3607(4) 0.71605(14) 0.2745(3) 0.0312(12) Uani 1.0 4 d .
C34 C 0.4478(4) 0.71089(14) 0.2614(3) 0.0293(12) Uani 1.0 4 d .
C35 C 0.4990(3) 0.67758(14) 0.2879(3) 0.0281(12) Uani 1.0 4 d .
C36 C 0.4637(3) 0.64977(14) 0.3262(2) 0.0272(11) Uani 1.0 4 d .
C37 C 0.2293(4) 0.69686(16) 0.3268(3) 0.0360(14) Uani 1.0 4 d .
C38 C 0.4861(4) 0.74023(16) 0.2194(3) 0.0393(15) Uani 1.0 4 d .
C39 C 0.5185(4) 0.61245(15) 0.3505(3) 0.0369(14) Uani 1.0 4 d .
C40 C 0.2646(3) 0.55941(14) 0.0829(2) 0.0256(11) Uani 1.0 4 d .
C41 C 0.2640(3) 0.52230(14) 0.0530(2) 0.0256(11) Uani 1.0 4 d .
C42 C 0.2292(3) 0.49401(13) 0.09057(19) 0.0225(10) Uani 1.0 4 d .
C43 C 0.2201(3) 0.44860(13) 0.0867(2) 0.0250(11) Uani 1.0 4 d .
C44 C 0.0713(3) 0.36667(12) 0.2866(2) 0.0221(10) Uani 1.0 4 d .
C45 C 0.0994(3) 0.35247(13) 0.2346(2) 0.0235(11) Uani 1.0 4 d .
C46 C 0.1299(3) 0.38648(12) 0.20594(19) 0.0219(10) Uani 1.0 4 d .
C47 C 0.1727(3) 0.39193(12) 0.14924(19) 0.0226(10) Uani 1.0 4 d .
C48 C -0.0693(3) 0.53209(13) 0.09905(19) 0.0209(10) Uani 1.0 4 d .
C49 C -0.0586(3) 0.49823(13) 0.06326(19) 0.0224(10) Uani 1.0 4 d .
C50 C 0.0079(3) 0.47409(12) 0.09948(18) 0.0196(10) Uani 1.0 4 d .
C51 C 0.0550(3) 0.43485(13) 0.08891(19) 0.0241(11) Uani 1.0 4 d .
C52 C 0.3019(4) 0.59930(15) 0.0671(3) 0.0323(13) Uani 1.0 4 d .
C53 C 0.3710(4) 0.61858(18) 0.1101(3) 0.0443(16) Uani 1.0 4 d .
C54 C 0.4127(6) 0.6535(3) 0.0923(4) 0.063(3) Uani 1.0 4 d .
C55 C 0.3862(6) 0.6704(2) 0.0333(4) 0.067(3) Uani 1.0 4 d .
C56 C 0.3163(5) 0.65147(18) -0.0078(3) 0.0530(19) Uani 1.0 4 d .
C57 C 0.2740(4) 0.61621(15) 0.0078(3) 0.0363(14) Uani 1.0 4 d .
C58 C 0.4043(5) 0.6014(3) 0.1742(3) 0.059(2) Uani 1.0 4 d .
C59 C 0.4322(8) 0.7090(3) 0.0132(5) 0.094(4) Uani 1.0 4 d .
C60 C 0.2017(4) 0.59616(16) -0.0408(3) 0.0374(14) Uani 1.0 4 d .
C61 C 0.0308(3) 0.34533(12) 0.3356(2) 0.0218(10) Uani 1.0 4 d .
C62 C 0.0838(3) 0.33773(13) 0.3932(2) 0.0236(11) Uani 1.0 4 d .
C63 C 0.0438(4) 0.31760(13) 0.4382(2) 0.0271(11) Uani 1.0 4 d .
C64 C -0.0473(4) 0.30561(13) 0.4261(3) 0.0288(12) Uani 1.0 4 d .
C65 C -0.0977(4) 0.31224(13) 0.3668(3) 0.0285(12) Uani 1.0 4 d .
C66 C -0.0608(3) 0.33217(13) 0.3206(2) 0.0245(11) Uani 1.0 4 d .
C67 C 0.1832(4) 0.35032(15) 0.4076(3) 0.0321(13) Uani 1.0 4 d .
C68 C -0.0926(4) 0.28683(16) 0.4754(3) 0.0382(15) Uani 1.0 4 d .
C69 C -0.1176(4) 0.33889(15) 0.2575(3) 0.0299(12) Uani 1.0 4 d .
C70 C -0.1246(3) 0.56952(12) 0.08154(18) 0.0215(10) Uani 1.0 4 d .
C71 C -0.0820(4) 0.60427(13) 0.06166(19) 0.0249(11) Uani 1.0 4 d .
C72 C -0.1354(4) 0.63727(14) 0.0370(2) 0.0308(12) Uani 1.0 4 d .
C73 C -0.2303(4) 0.63703(15) 0.0320(3) 0.0338(13) Uani 1.0 4 d .
C74 C -0.2697(4) 0.60318(16) 0.0548(3) 0.0330(13) Uani 1.0 4 d .
C75 C -0.2195(3) 0.56930(14) 0.07972(19) 0.0251(11) Uani 1.0 4 d .
C76 C 0.0209(4) 0.60566(15) 0.0680(2) 0.0297(12) Uani 1.0 4 d .
C77 C -0.2886(5) 0.67283(19) 0.0040(4) 0.0540(19) Uani 1.0 4 d .
C78 C -0.2663(4) 0.53368(16) 0.1049(3) 0.0328(13) Uani 1.0 4 d .
C79 C -0.1119(4) 0.51027(16) 0.2873(3) 0.0354(13) Uani 1.0 4 d .
C80 C -0.1021(4) 0.46667(17) 0.2673(3) 0.0393(15) Uani 1.0 4 d .
C81 C -0.1984(5) 0.6707(2) 0.1987(3) 0.0518(18) Uani 1.0 4 d .
C82 C -0.2390(4) 0.6413(3) 0.2386(3) 0.0497(18) Uani 1.0 4 d .
C83 C 0.3868(7) 0.3454(3) 0.2458(5) 0.090(3) Uani 1.0 4 d .
C84 C 0.4506(6) 0.3657(3) 0.2105(5) 0.084(3) Uani 1.0 4 d .
C85 C 0.0267(6) 0.7389(3) 0.1827(4) 0.074(3) Uani 1.0 4 d .
C86 C 0.0534(5) 0.7021(2) 0.1513(4) 0.061(2) Uani 1.0 4 d .
C87 C 0.2005(7) 0.7000(3) 0.1171(5) 0.076(3) Uani 1.0 4 d .
C88 C 0.2088(8) 0.7442(3) 0.1016(6) 0.107(4) Uani 1.0 4 d .
C89 C 0.0454 0.6853 -0.0722 0.0380 Uiso 0.5000 4 d .
C90 C 0.0237(11) 0.7285(3) -0.0528(12) 0.1140 Uiso 0.5000 4 d .
C91 C -0.0660(5) 0.76483(17) 0.0012(4) 0.0196 Uiso 0.5000 4 d .
C92 C -0.1503(15) 0.7630(4) 0.0328(13) 0.1140 Uiso 0.5000 4 d .
C93 C 0.5233(8) 0.4978(4) 0.1758(6) 0.1140 Uiso 1.0 4 d .
C94 C 0.5494(5) 0.4588(4) 0.1439(5) 0.1140 Uiso 1.0 4 d .
C95 C 0.4951(7) 0.4134(2) 0.0625(5) 0.1140 Uiso 1.0 4 d .
C96 C 0.5155(9) 0.4373(4) 0.0073(5) 0.1140 Uiso 1.0 4 d .
C97 C 0.0218(11) 0.6804(4) -0.0704(6) 0.0380 Uiso 0.5000 4 d .
C98 C -0.0278 0.7210 -0.0863 0.0274(18) Uiso 0.5000 4 d .
C99 C -0.1146 0.7597 -0.0283 0.0284(19) Uiso 0.5000 4 d .
C100 C -0.1215 0.7692 0.0392 0.064(4) Uiso 0.5000 4 d .
H1 H -0.0041 0.5969 0.3350 0.0231 Uiso 1.0 4 calc R
H2 H 0.3323 0.4716 0.3368 0.0223 Uiso 1.0 4 calc R
H3 H 0.2630 0.5912 0.3085 0.0231 Uiso 1.0 4 calc R
H4 H 0.2234 0.5728 0.1648 0.0269 Uiso 1.0 4 calc R
H5 H 0.0720 0.4255 0.3189 0.0243 Uiso 1.0 4 calc R
H6 H -0.0051 0.5459 0.1868 0.0228 Uiso 1.0 4 calc R
H7 H -0.0267 0.6050 0.5129 0.0275 Uiso 1.0 4 calc R
H8 H 0.0817 0.5123 0.5142 0.0234 Uiso 1.0 4 calc R
H9 H 0.1235 0.5506 0.5541 0.0235 Uiso 1.0 4 calc R
H10 H 0.4271 0.4494 0.5158 0.0283 Uiso 1.0 4 calc R
H11 H 0.2878 0.5008 0.5556 0.0250 Uiso 1.0 4 calc R
H12 H 0.2061 0.4735 0.5213 0.0252 Uiso 1.0 4 calc R
H13 H 0.3772 0.6382 0.4718 0.0284 Uiso 1.0 4 calc R
H14 H 0.2304 0.5906 0.5265 0.0273 Uiso 1.0 4 calc R
H15 H 0.3180 0.5622 0.5336 0.0273 Uiso 1.0 4 calc R
H16 H -0.3082 0.6779 0.4073 0.0327 Uiso 1.0 4 calc R
H17 H -0.1130 0.7401 0.3421 0.0333 Uiso 1.0 4 calc R
H18 H -0.1917 0.6003 0.4755 0.0344 Uiso 1.0 4 calc R
H19 H -0.2267 0.5848 0.4076 0.0346 Uiso 1.0 4 calc R
H20 H -0.2908 0.6111 0.4417 0.0346 Uiso 1.0 4 calc R
H21 H -0.3448 0.7415 0.3395 0.0552 Uiso 1.0 4 calc R
H22 H -0.2621 0.7694 0.3310 0.0554 Uiso 1.0 4 calc R
H23 H -0.2899 0.7652 0.3965 0.0552 Uiso 1.0 4 calc R
H24 H 0.0649 0.6772 0.3930 0.0351 Uiso 1.0 4 calc R
H25 H 0.0335 0.7151 0.3505 0.0354 Uiso 1.0 4 calc R
H26 H 0.0255 0.6708 0.3224 0.0352 Uiso 1.0 4 calc R
H27 H 0.5809 0.3438 0.3861 0.0379 Uiso 1.0 4 calc R
H28 H 0.6423 0.4508 0.3152 0.0361 Uiso 1.0 4 calc R
H29 H 0.3759 0.3706 0.4228 0.0403 Uiso 1.0 4 calc R
H30 H 0.4536 0.3700 0.4815 0.0404 Uiso 1.0 4 calc R
H31 H 0.4496 0.3358 0.4308 0.0405 Uiso 1.0 4 calc R
H32 H 0.6924 0.3451 0.3200 0.0646 Uiso 1.0 4 calc R
H33 H 0.7584 0.3802 0.3490 0.0647 Uiso 1.0 4 calc R
H34 H 0.7038 0.3845 0.2812 0.0647 Uiso 1.0 4 calc R
H35 H 0.4734 0.5042 0.3144 0.0359 Uiso 1.0 4 calc R
H36 H 0.5766 0.5126 0.3411 0.0359 Uiso 1.0 4 calc R
H37 H 0.5049 0.5128 0.3855 0.0359 Uiso 1.0 4 calc R
H38 H 0.3252 0.7379 0.2565 0.0373 Uiso 1.0 4 calc R
H39 H 0.5578 0.6736 0.2802 0.0341 Uiso 1.0 4 calc R
H40 H 0.1896 0.6750 0.3094 0.0433 Uiso 1.0 4 calc R
H41 H 0.2063 0.7225 0.3089 0.0433 Uiso 1.0 4 calc R
H42 H 0.2321 0.6977 0.3709 0.0433 Uiso 1.0 4 calc R
H43 H 0.5382 0.7283 0.2059 0.0482 Uiso 1.0 4 calc R
H44 H 0.5039 0.7652 0.2415 0.0482 Uiso 1.0 4 calc R
H45 H 0.4398 0.7460 0.1840 0.0484 Uiso 1.0 4 calc R
H46 H 0.4861 0.5881 0.3346 0.0451 Uiso 1.0 4 calc R
H47 H 0.5273 0.6123 0.3950 0.0451 Uiso 1.0 4 calc R
H48 H 0.5768 0.6131 0.3376 0.0450 Uiso 1.0 4 calc R
H49 H 0.2826 0.5171 0.0154 0.0308 Uiso 1.0 4 calc R
H50 H 0.1995 0.4403 0.0439 0.0307 Uiso 1.0 4 calc R
H51 H 0.2783 0.4358 0.1026 0.0308 Uiso 1.0 4 calc R
H52 H 0.0977 0.3255 0.2208 0.0284 Uiso 1.0 4 calc R
H53 H 0.2385 0.3891 0.1599 0.0270 Uiso 1.0 4 calc R
H54 H 0.1491 0.3723 0.1171 0.0270 Uiso 1.0 4 calc R
H55 H -0.0902 0.4923 0.0237 0.0262 Uiso 1.0 4 calc R
H56 H 0.0562 0.4322 0.0449 0.0278 Uiso 1.0 4 calc R
H57 H 0.0206 0.4123 0.1022 0.0278 Uiso 1.0 4 calc R
H58 H 0.4568 0.6669 0.1207 0.0775 Uiso 1.0 4 calc R
H59 H 0.2960 0.6635 -0.0463 0.0665 Uiso 1.0 4 calc R
H60 H 0.4061 0.5719 0.1729 0.0708 Uiso 1.0 4 calc R
H61 H 0.3636 0.6100 0.2011 0.0708 Uiso 1.0 4 calc R
H62 H 0.4644 0.6118 0.1896 0.0707 Uiso 1.0 4 calc R
H63 H 0.4820 0.7173 0.0450 0.1193 Uiso 1.0 4 calc R
H64 H 0.3879 0.7307 0.0058 0.1193 Uiso 1.0 4 calc R
H65 H 0.4547 0.7033 -0.0243 0.1193 Uiso 1.0 4 calc R
H66 H 0.2300 0.5760 -0.0632 0.0449 Uiso 1.0 4 calc R
H67 H 0.1719 0.6164 -0.0692 0.0448 Uiso 1.0 4 calc R
H68 H 0.1576 0.5830 -0.0203 0.0448 Uiso 1.0 4 calc R
H69 H 0.0789 0.3124 0.4770 0.0325 Uiso 1.0 4 calc R
H70 H -0.1576 0.3028 0.3575 0.0354 Uiso 1.0 4 calc R
H71 H 0.2127 0.3421 0.3740 0.0382 Uiso 1.0 4 calc R
H72 H 0.2127 0.3373 0.4452 0.0381 Uiso 1.0 4 calc R
H73 H 0.1873 0.3796 0.4124 0.0382 Uiso 1.0 4 calc R
H74 H -0.1231 0.3080 0.4943 0.0477 Uiso 1.0 4 calc R
H75 H -0.0468 0.2743 0.5063 0.0478 Uiso 1.0 4 calc R
H76 H -0.1362 0.2664 0.4578 0.0479 Uiso 1.0 4 calc R
H77 H -0.0894 0.3257 0.2265 0.0358 Uiso 1.0 4 calc R
H78 H -0.1770 0.3272 0.2570 0.0359 Uiso 1.0 4 calc R
H79 H -0.1235 0.3677 0.2488 0.0360 Uiso 1.0 4 calc R
H80 H -0.1079 0.6602 0.0230 0.0367 Uiso 1.0 4 calc R
H81 H -0.3327 0.6031 0.0522 0.0396 Uiso 1.0 4 calc R
H82 H 0.0369 0.6264 0.0408 0.0350 Uiso 1.0 4 calc R
H83 H 0.0433 0.5796 0.0571 0.0348 Uiso 1.0 4 calc R
H84 H 0.0477 0.6122 0.1101 0.0349 Uiso 1.0 4 calc R
H85 H -0.3424 0.6747 0.0224 0.0650 Uiso 1.0 4 calc R
H86 H -0.2537 0.6976 0.0123 0.0651 Uiso 1.0 4 calc R
H87 H -0.3060 0.6692 -0.0400 0.0651 Uiso 1.0 4 calc R
H88 H -0.2647 0.5371 0.1487 0.0398 Uiso 1.0 4 calc R
H89 H -0.2361 0.5086 0.0978 0.0398 Uiso 1.0 4 calc R
H90 H -0.3287 0.5326 0.0838 0.0398 Uiso 1.0 4 calc R
H91 H -0.1134 0.5249 0.2486 0.0426 Uiso 1.0 4 calc R
H92 H -0.0523 0.5153 0.3124 0.0427 Uiso 1.0 4 calc R
H93 H -0.0957 0.4526 0.3068 0.0475 Uiso 1.0 4 calc R
H94 H -0.0422 0.4670 0.2557 0.0475 Uiso 1.0 4 calc R
H95 H -0.1897 0.6531 0.1646 0.0611 Uiso 1.0 4 calc R
H96 H -0.1385 0.6749 0.2238 0.0610 Uiso 1.0 4 calc R
H97 H -0.2418 0.6580 0.2749 0.0592 Uiso 1.0 4 calc R
H98 H -0.1891 0.6221 0.2502 0.0592 Uiso 1.0 4 calc R
H99 H 0.3566 0.3690 0.2602 0.0973 Uiso 1.0 4 calc R
H100 H 0.4295 0.3356 0.2816 0.0974 Uiso 1.0 4 calc R
H101 H 0.4727 0.3879 0.2387 0.0952 Uiso 1.0 4 calc R
H102 H 0.4081 0.3781 0.1768 0.0953 Uiso 1.0 4 calc R
H103 H 0.0585 0.7622 0.1702 0.0871 Uiso 1.0 4 calc R
H104 H -0.0379 0.7433 0.1717 0.0871 Uiso 1.0 4 calc R
H105 H 0.0430 0.7353 0.2268 0.0871 Uiso 1.0 4 calc R
H106 H 0.0207 0.6787 0.1639 0.0712 Uiso 1.0 4 calc R
H107 H 0.0363 0.7059 0.1068 0.0712 Uiso 1.0 4 calc R
H108 H 0.2589 0.6868 0.1313 0.0918 Uiso 1.0 4 calc R
H109 H 0.1679 0.6850 0.0816 0.0918 Uiso 1.0 4 calc R
H110 H 0.1494 0.7561 0.0890 0.1270 Uiso 1.0 4 calc R
H111 H 0.2397 0.7578 0.1383 0.1270 Uiso 1.0 4 calc R
H112 H 0.2434 0.7474 0.0689 0.1269 Uiso 1.0 4 calc R
H113 H 0.1437 0.6058 0.2279 0.0339 Uiso 1.0 4 calc R
H114 H 0.1767 0.6388 0.2129 0.0336 Uiso 1.0 4 calc R

loop_
_atom_site_aniso_label
_atom_site_aniso_U_11
_atom_site_aniso_U_22
_atom_site_aniso_U_33
_atom_site_aniso_U_12
_atom_site_aniso_U_13
_atom_site_aniso_U_23
Ru1 0.01446(14) 0.01462(14) 0.01171(15) 0.00074(10) 0.00279(11) 0.00015(10)
Ru2 0.01744(15) 0.01822(15) 0.01229(15) 0.00021(11) 0.00209(11) -0.00148(10)
Cl1 0.0223(5) 0.0206(5) 0.0195(5) -0.0023(4) 0.0072(4) -0.0014(4)
Cl2 0.0199(5) 0.0309(5) 0.0189(5) 0.0023(4) 0.0026(4) -0.0026(4)
Cl3 0.0232(5) 0.0180(4) 0.0126(4) 0.0015(4) 0.0023(4) 0.0000(3)
Cl4 0.0302(6) 0.0247(5) 0.0188(5) 0.0045(4) 0.0042(4) -0.0006(4)
Cl5 0.0733(12) 0.0575(10) 0.0730(12) -0.0104(8) 0.0516(10) -0.0192(8)
Cl6 0.1168(16) 0.0361(8) 0.0407(8) 0.0118(9) -0.0223(9) -0.0046(6)
Cl7 0.1002(17) 0.1078(18) 0.0857(15) 0.0706(15) 0.0229(13) 0.0294(13)
Cl8 0.0411(9) 0.146(3) 0.0793(14) -0.0157(11) 0.0221(9) -0.0647(14)
Cl9 0.0780(14) 0.0415(9) 0.1145(18) 0.0106(9) -0.0207(12) -0.0075(10)
Cl10 0.0780(18) 0.096(2) 0.257(5) 0.0247(16) 0.008(3) -0.033(3)
O1 0.0285(17) 0.0329(17) 0.0231(16) -0.0058(13) 0.0052(13) 0.0005(13)
O2 0.052(3) 0.052(3) 0.055(3) 0.003(2) 0.004(2) 0.000(2)
N1 0.0212(17) 0.0215(17) 0.0155(16) 0.0056(13) 0.0026(13) 0.0006(13)
N2 0.0204(17) 0.0219(17) 0.0161(17) 0.0034(13) 0.0022(13) 0.0015(13)
N3 0.0161(16) 0.0251(17) 0.0144(16) 0.0026(13) 0.0032(13) -0.0005(13)
N4 0.0192(16) 0.0217(17) 0.0165(16) 0.0017(13) 0.0040(13) -0.0012(13)
N5 0.0240(17) 0.0186(16) 0.0151(16) -0.0039(13) 0.0036(13) 0.0027(12)
N6 0.0209(17) 0.0198(16) 0.0150(16) -0.0057(13) 0.0042(13) 0.0006(12)
N7 0.0171(16) 0.0197(16) 0.0129(15) 0.0010(12) 0.0024(12) -0.0011(12)
N8 0.0235(18) 0.0247(18) 0.0188(18) -0.0035(14) 0.0034(14) -0.0030(13)
N9 0.0230(17) 0.0240(17) 0.0155(16) -0.0020(14) 0.0037(13) -0.0007(13)
N10 0.0224(17) 0.0179(16) 0.0200(17) -0.0017(13) 0.0055(14) -0.0036(13)
N11 0.0209(17) 0.0208(17) 0.0169(16) 0.0021(13) 0.0034(13) -0.0014(13)
N12 0.0203(16) 0.0208(17) 0.0160(17) 0.0030(13) 0.0026(13) -0.0020(12)
N13 0.0208(17) 0.0195(16) 0.0155(16) 0.0004(13) 0.0023(13) -0.0017(12)
N14 0.0228(17) 0.0230(17) 0.0175(17) -0.0000(14) 0.0044(14) -0.0045(13)
C1 0.0208(19) 0.023(2) 0.020(2) 0.0036(15) 0.0075(16) -0.0015(15)
C2 0.026(2) 0.023(2) 0.020(2) 0.0071(16) 0.0068(16) 0.0006(15)
C3 0.0213(19) 0.0193(18) 0.0164(19) 0.0019(15) 0.0046(15) -0.0012(14)
C4 0.0215(19) 0.0209(19) 0.0163(19) 0.0040(15) 0.0065(15) -0.0010(14)
C5 0.0192(19) 0.026(2) 0.020(2) 0.0021(16) 0.0036(16) -0.0015(16)
C6 0.023(2) 0.029(3) 0.019(2) 0.0041(17) 0.0019(16) 0.0026(16)
C7 0.0197(19) 0.0221(19) 0.0173(19) 0.0041(15) 0.0031(15) 0.0016(15)
C8 0.022(2) 0.025(2) 0.0151(19) 0.0045(16) 0.0026(15) 0.0038(15)
C9 0.022(2) 0.024(2) 0.019(2) -0.0056(16) 0.0015(16) 0.0018(15)
C10 0.028(3) 0.026(2) 0.017(2) -0.0071(17) -0.0002(16) -0.0004(16)
C11 0.023(2) 0.024(2) 0.0146(19) -0.0035(16) 0.0014(15) -0.0004(15)
C12 0.027(3) 0.025(2) 0.016(2) -0.0065(17) -0.0001(16) -0.0010(15)
C13 0.024(2) 0.0196(19) 0.019(2) 0.0044(15) 0.0034(16) -0.0012(15)
C14 0.024(2) 0.023(2) 0.019(2) 0.0036(16) 0.0053(16) 0.0001(15)
C15 0.025(3) 0.028(3) 0.028(3) 0.0057(17) 0.0058(18) -0.0007(17)
C16 0.030(3) 0.024(3) 0.035(3) 0.0098(18) 0.0033(19) -0.0023(18)
C17 0.034(3) 0.021(2) 0.028(3) 0.0022(17) 0.0072(19) 0.0029(17)
C18 0.028(3) 0.023(2) 0.019(2) 0.0028(16) 0.0056(17) 0.0010(15)
C19 0.029(3) 0.028(3) 0.029(3) 0.0016(18) 0.0089(19) 0.0008(18)
C20 0.038(3) 0.033(3) 0.067(4) 0.017(3) 0.008(3) 0.007(3)
C21 0.029(3) 0.026(3) 0.033(3) 0.0011(18) 0.0078(19) 0.0008(18)
C22 0.0178(19) 0.033(3) 0.018(2) 0.0072(16) 0.0017(15) -0.0026(16)
C23 0.020(2) 0.029(3) 0.024(3) 0.0019(16) 0.0022(17) -0.0029(17)
C24 0.030(3) 0.031(3) 0.033(3) 0.0144(19) 0.004(2) -0.0034(19)
C25 0.025(3) 0.046(3) 0.028(3) 0.009(2) 0.0066(19) -0.005(2)
C26 0.022(2) 0.046(3) 0.022(3) 0.0056(19) 0.0052(17) -0.0013(19)
C27 0.020(2) 0.032(3) 0.021(2) 0.0028(17) 0.0022(16) -0.0006(16)
C28 0.031(3) 0.028(3) 0.042(3) 0.0024(19) 0.005(2) 0.004(2)
C29 0.042(4) 0.067(4) 0.052(4) 0.024(3) 0.024(3) 0.003(3)
C30 0.027(3) 0.031(3) 0.031(3) -0.0014(18) 0.0041(19) 0.0006(19)
C31 0.025(2) 0.022(2) 0.022(2) -0.0080(16) 0.0029(17) 0.0015(16)
C32 0.024(3) 0.027(3) 0.030(3) -0.0026(17) 0.0029(18) 0.0020(18)
C33 0.032(3) 0.024(3) 0.037(3) 0.0013(18) 0.005(2) 0.0074(19)
C34 0.033(3) 0.023(2) 0.034(3) -0.0061(18) 0.012(2) 0.0021(18)
C35 0.026(3) 0.026(3) 0.033(3) -0.0048(17) 0.0082(19) 0.0019(18)
C36 0.027(3) 0.026(3) 0.027(3) -0.0069(17) 0.0023(18) -0.0006(17)
C37 0.028(3) 0.037(3) 0.043(3) 0.003(2) 0.006(2) 0.007(3)
C38 0.039(3) 0.034(3) 0.047(3) -0.005(3) 0.015(3) 0.012(3)
C39 0.033(3) 0.031(3) 0.048(3) 0.003(2) 0.012(3) 0.009(3)
C40 0.026(3) 0.030(3) 0.020(2) -0.0059(17) 0.0034(17) 0.0001(17)
C41 0.027(3) 0.032(3) 0.019(2) -0.0065(17) 0.0045(17) -0.0024(16)
C42 0.025(2) 0.026(2) 0.017(2) 0.0003(16) 0.0053(16) -0.0030(15)
C43 0.031(3) 0.028(3) 0.019(2) -0.0001(17) 0.0099(17) -0.0010(16)
C44 0.022(2) 0.0191(19) 0.025(2) -0.0009(15) 0.0028(16) -0.0018(15)
C45 0.028(3) 0.0204(19) 0.023(2) 0.0008(16) 0.0054(17) -0.0038(16)
C46 0.024(2) 0.0217(19) 0.020(2) 0.0017(16) 0.0045(16) -0.0044(15)
C47 0.026(2) 0.022(2) 0.019(2) 0.0035(16) 0.0034(16) -0.0049(15)
C48 0.0200(19) 0.024(2) 0.019(2) 0.0004(15) 0.0019(15) 0.0013(15)
C49 0.023(2) 0.026(2) 0.017(2) -0.0012(16) -0.0010(16) -0.0031(15)
C50 0.0208(19) 0.0207(19) 0.017(2) -0.0010(15) 0.0032(15) -0.0016(14)
C51 0.025(2) 0.027(2) 0.018(2) -0.0011(17) -0.0029(16) -0.0070(16)
C52 0.035(3) 0.035(3) 0.029(3) -0.013(2) 0.013(2) -0.0050(19)
C53 0.046(4) 0.048(4) 0.041(3) -0.021(3) 0.014(3) -0.013(3)
C54 0.078(5) 0.062(5) 0.054(4) -0.046(4) 0.025(4) -0.020(4)
C55 0.100(6) 0.047(4) 0.064(5) -0.047(4) 0.042(5) -0.013(3)
C56 0.079(5) 0.037(3) 0.050(4) -0.013(3) 0.031(4) 0.003(3)
C57 0.047(3) 0.029(3) 0.036(3) -0.008(3) 0.016(3) -0.001(2)
C58 0.050(4) 0.090(6) 0.037(4) -0.035(4) 0.005(3) -0.010(4)
C59 0.130(9) 0.056(5) 0.112(8) -0.059(6) 0.063(7) -0.013(5)
C60 0.052(4) 0.035(3) 0.025(3) -0.006(3) 0.007(3) 0.0062(19)
C61 0.025(2) 0.0173(19) 0.024(2) 0.0003(15) 0.0070(17) -0.0044(15)
C62 0.030(3) 0.0198(19) 0.022(2) -0.0031(16) 0.0069(17) -0.0063(15)
C63 0.038(3) 0.022(2) 0.022(3) -0.0008(18) 0.0057(18) -0.0048(16)
C64 0.039(3) 0.020(2) 0.032(3) 0.0011(18) 0.018(2) -0.0035(17)
C65 0.026(3) 0.022(2) 0.040(3) -0.0001(17) 0.014(2) -0.0043(18)
C66 0.027(3) 0.0187(19) 0.029(3) 0.0033(16) 0.0074(18) -0.0056(16)
C67 0.032(3) 0.036(3) 0.027(3) -0.003(2) 0.0025(19) -0.0009(19)
C68 0.047(3) 0.032(3) 0.040(3) -0.001(3) 0.021(3) 0.003(2)
C69 0.026(3) 0.031(3) 0.033(3) 0.0007(18) 0.0052(19) -0.0048(18)
C70 0.028(3) 0.0202(19) 0.0152(19) 0.0025(16) 0.0019(16) -0.0030(14)
C71 0.035(3) 0.024(2) 0.0152(19) -0.0004(17) 0.0036(17) -0.0009(15)
C72 0.045(3) 0.023(3) 0.023(3) 0.0032(19) 0.004(2) 0.0014(17)
C73 0.045(3) 0.027(3) 0.029(3) 0.012(2) 0.005(2) 0.0032(18)
C74 0.029(3) 0.042(3) 0.027(3) 0.012(2) 0.0047(19) 0.002(2)
C75 0.028(3) 0.032(3) 0.016(2) 0.0035(18) 0.0028(16) 0.0002(16)
C76 0.034(3) 0.032(3) 0.022(3) -0.0074(19) 0.0001(18) -0.0003(17)
C77 0.061(4) 0.042(4) 0.060(4) 0.023(3) 0.012(4) 0.019(3)
C78 0.025(3) 0.041(3) 0.034(3) 0.0022(19) 0.0075(19) 0.007(2)
C79 0.028(3) 0.040(3) 0.038(3) -0.005(2) 0.007(2) 0.006(3)
C80 0.039(3) 0.044(3) 0.036(3) 0.008(3) 0.009(3) 0.007(3)
C81 0.049(4) 0.065(4) 0.039(4) 0.026(3) 0.001(3) -0.008(3)
C82 0.029(3) 0.076(5) 0.043(4) 0.008(3) 0.003(3) -0.017(3)
C83 0.112(8) 0.042(4) 0.089(6) 0.013(5) -0.051(6) -0.006(4)
C84 0.074(6) 0.054(5) 0.111(8) 0.019(4) -0.021(5) -0.014(5)
C85 0.070(6) 0.073(6) 0.075(6) 0.012(4) 0.004(4) -0.004(4)
C86 0.065(5) 0.049(4) 0.063(5) -0.000(4) -0.004(4) 0.004(4)
C87 0.081(6) 0.060(5) 0.089(6) -0.002(4) 0.019(5) 0.021(5)
C88 0.115(9) 0.077(7) 0.124(10) -0.002(6) 0.013(7) 0.045(7)

loop_
_atom_type_symbol
_atom_type_description
_atom_type_scat_dispersion_real
_atom_type_scat_dispersion_imag
_atom_type_scat_source
C C 0.0033 0.0016
;
International Tables for Crystallography
(1992, Vol. C, Tables 4.2.6.8 and 6.1.1.4)
;
H H 0.0000 0.0000
;
International Tables for Crystallography
(1992, Vol. C, Table 6.1.1.4)
;
Cl Cl 0.1484 0.1585
;
International Tables for Crystallography
(1992, Vol. C, Tables 4.2.6.8 and 6.1.1.4)
;
N N 0.0061 0.0033
;
International Tables for Crystallography
(1992, Vol. C, Tables 4.2.6.8 and 6.1.1.4)
;
Ru Ru -1.2594 0.8363
;
International Tables for Crystallography
(1992, Vol. C, Tables 4.2.6.8 and 6.1.1.4)
;
O O 0.0106 0.0060
;
International Tables for Crystallography
(1992, Vol. C, Tables 4.2.6.8 and 6.1.1.4)
;

loop_
_geom_angle_atom_site_label_1
_geom_angle_atom_site_label_2
_geom_angle_atom_site_label_3
_geom_angle
_geom_angle_publ_flag
Cl1 Ru1 Cl3 96.12(4) yes
Cl1 Ru1 N2 90.02(10) yes
Cl1 Ru1 N4 88.88(10) yes
Cl1 Ru1 N6 174.57(10) yes
Cl1 Ru1 N7 93.51(10) yes
Cl3 Ru1 N2 101.57(9) yes
Cl3 Ru1 N4 98.72(10) yes
Cl3 Ru1 N6 89.30(10) yes
Cl3 Ru1 N7 170.31(10) yes
N2 Ru1 N4 159.68(13) yes
N2 Ru1 N6 89.17(14) yes
N2 Ru1 N7 79.51(13) yes
N4 Ru1 N6 90.01(14) yes
N4 Ru1 N7 80.30(13) yes
N6 Ru1 N7 81.07(13) yes
Cl2 Ru2 Cl3 98.43(4) yes
Cl2 Ru2 N9 88.03(10) yes
Cl2 Ru2 N11 87.37(10) yes
Cl2 Ru2 N13 170.12(11) yes
Cl2 Ru2 N14 91.52(10) yes
Cl3 Ru2 N9 97.45(11) yes
Cl3 Ru2 N11 102.71(10) yes
Cl3 Ru2 N13 88.53(10) yes
Cl3 Ru2 N14 169.93(10) yes
N9 Ru2 N11 159.76(14) yes
N9 Ru2 N13 84.10(14) yes
N9 Ru2 N14 81.26(15) yes
N11 Ru2 N13 97.98(14) yes
N11 Ru2 N14 79.17(14) yes
N13 Ru2 N14 81.40(14) yes
Ru1 Cl3 Ru2 135.30(5) yes
C86 O2 C87 116.5(6) yes
O5 O3 C90 49.1(4) yes
O5 O3 C91 61.1(4) yes
O5 O3 C98 73.39(1) yes
O5 O3 C99 80.04(1) yes
C90 O3 C91 109.6(6) yes
C90 O3 C98 40.7(9) yes
C90 O3 C99 124.0(5) yes
C91 O3 C98 126.8(4) yes
C91 O3 C99 38.0(3) yes
C98 O3 C99 111.95(1) yes
C94 O4 C95 109.5(7) yes
O3 O5 C90 100.0(7) yes
O3 O5 C91 87.0(3) yes
O3 O5 C98 77.22(1) yes
O3 O5 C99 69.759(3) yes
C90 O5 C91 168.1(10) yes
C90 O5 C98 44.0(10) yes
C90 O5 C99 153.4(11) yes
C91 O5 C98 147.9(4) yes
C91 O5 C99 38.4(4) yes
C98 O5 C99 109.518(2) yes
N2 N1 C1 110.7(4) yes
Ru1 N2 N1 139.1(3) yes
Ru1 N2 C3 113.5(3) yes
N1 N2 C3 106.4(4) yes
N4 N3 C5 111.0(4) yes
Ru1 N4 N3 137.5(3) yes
Ru1 N4 C7 115.6(3) yes
N3 N4 C7 106.4(4) yes
N6 N5 C9 110.9(4) yes
Ru1 N6 N5 134.1(3) yes
Ru1 N6 C11 119.1(3) yes
N5 N6 C11 106.7(4) yes
Ru1 N7 C4 106.5(2) yes
Ru1 N7 C8 107.3(3) yes
Ru1 N7 C12 111.0(3) yes
C4 N7 C8 112.3(4) yes
C4 N7 C12 109.8(3) yes
C8 N7 C12 109.9(3) yes
N9 N8 C40 110.7(4) yes
Ru2 N9 N8 139.7(3) yes
Ru2 N9 C42 113.6(3) yes
N8 N9 C42 106.6(4) yes
N11 N10 C44 111.3(4) yes
Ru2 N11 N10 139.3(3) yes
Ru2 N11 C46 115.0(3) yes
N10 N11 C46 105.6(4) yes
N13 N12 C48 110.6(4) yes
Ru2 N13 N12 132.0(3) yes
Ru2 N13 C50 116.3(3) yes
N12 N13 C50 106.5(3) yes
Ru2 N14 C43 107.4(3) yes
Ru2 N14 C47 108.0(3) yes
Ru2 N14 C51 109.2(3) yes
C43 N14 C47 111.2(4) yes
C43 N14 C51 112.6(4) yes
C47 N14 C51 108.4(4) yes
N1 C1 C2 106.8(4) yes
N1 C1 C13 123.6(4) yes
C2 C1 C13 129.6(4) yes
C1 C2 C3 105.6(4) yes
N2 C3 C2 110.5(4) yes
N2 C3 C4 117.4(4) yes
C2 C3 C4 132.0(4) yes
N7 C4 C3 107.2(4) yes
N3 C5 C6 107.3(4) yes
N3 C5 C22 120.5(4) yes
C6 C5 C22 132.2(4) yes
C5 C6 C7 104.8(4) yes
N4 C7 C6 110.5(4) yes
N4 C7 C8 115.9(4) yes
C6 C7 C8 133.5(4) yes
N7 C8 C7 108.7(4) yes
N5 C9 C10 106.6(4) yes
N5 C9 C31 121.1(4) yes
C10 C9 C31 132.2(4) yes
C9 C10 C11 105.5(4) yes
N6 C11 C10 110.2(4) yes
N6 C11 C12 117.3(4) yes
C10 C11 C12 132.4(4) yes
N7 C12 C11 111.3(4) yes
C1 C13 C14 119.4(4) yes
C1 C13 C18 120.5(4) yes
C14 C13 C18 119.9(4) yes
C13 C14 C15 119.1(4) yes
C13 C14 C19 121.2(4) yes
C15 C14 C19 119.6(4) yes
C14 C15 C16 122.5(5) yes
C15 C16 C17 117.5(5) yes
C15 C16 C20 121.1(5) yes
C17 C16 C20 121.4(5) yes
C16 C17 C18 121.6(5) yes
C13 C18 C17 119.4(5) yes
C13 C18 C21 121.8(4) yes
C17 C18 C21 118.8(4) yes
C5 C22 C23 120.3(4) yes
C5 C22 C27 119.2(4) yes
C23 C22 C27 120.5(5) yes
C22 C23 C24 119.0(5) yes
C22 C23 C28 121.3(5) yes
C24 C23 C28 119.6(5) yes
C23 C24 C25 121.3(5) yes
C24 C25 C26 118.9(5) yes
C24 C25 C29 121.0(5) yes
C26 C25 C29 120.1(5) yes
C25 C26 C27 121.6(5) yes
C22 C27 C26 118.7(5) yes
C22 C27 C30 122.3(5) yes
C26 C27 C30 118.9(5) yes
C9 C31 C32 119.6(4) yes
C9 C31 C36 120.5(4) yes
C32 C31 C36 119.8(5) yes
C31 C32 C33 119.1(5) yes
C31 C32 C37 120.4(5) yes
C33 C32 C37 120.5(5) yes
C32 C33 C34 122.3(5) yes
C33 C34 C35 118.0(5) yes
C33 C34 C38 121.3(5) yes
C35 C34 C38 120.7(5) yes
C34 C35 C36 121.3(5) yes
C31 C36 C35 119.4(4) yes
C31 C36 C39 120.7(5) yes
C35 C36 C39 119.8(5) yes
N8 C40 C41 107.0(4) yes
N8 C40 C52 123.5(4) yes
C41 C40 C52 129.3(5) yes
C40 C41 C42 105.8(4) yes
N9 C42 C41 109.9(4) yes
N9 C42 C43 118.3(4) yes
C41 C42 C43 131.5(5) yes
N14 C43 C42 109.8(4) yes
N10 C44 C45 106.6(4) yes
N10 C44 C61 121.6(4) yes
C45 C44 C61 131.7(4) yes
C44 C45 C46 106.3(4) yes
N11 C46 C45 110.3(4) yes
N11 C46 C47 116.2(4) yes
C45 C46 C47 133.5(4) yes
N14 C47 C46 108.0(4) yes
N12 C48 C49 107.0(4) yes
N12 C48 C70 123.9(4) yes
C49 C48 C70 128.8(4) yes
C48 C49 C50 105.7(4) yes
N13 C50 C49 110.2(4) yes
N13 C50 C51 115.4(4) yes
C49 C50 C51 134.3(4) yes
N14 C51 C50 110.9(4) yes
C40 C52 C53 119.7(5) yes
C40 C52 C57 120.0(5) yes
C53 C52 C57 120.1(5) yes
C52 C53 C54 119.1(6) yes
C52 C53 C58 122.2(6) yes
C54 C53 C58 118.6(6) yes
C53 C54 C55 121.3(7) yes
C54 C55 C56 118.4(7) yes
C54 C55 C59 121.6(7) yes
C56 C55 C59 120.0(7) yes
C55 C56 C57 122.0(6) yes
C52 C57 C56 118.9(5) yes
C52 C57 C60 122.3(5) yes
C56 C57 C60 118.7(5) yes
C44 C61 C62 120.0(4) yes
C44 C61 C66 118.2(4) yes
C62 C61 C66 121.7(5) yes
C61 C62 C63 118.7(4) yes
C61 C62 C67 121.1(5) yes
C63 C62 C67 120.2(4) yes
C62 C63 C64 121.3(4) yes
C63 C64 C65 118.5(5) yes
C63 C64 C68 121.8(5) yes
C65 C64 C68 119.7(5) yes
C64 C65 C66 122.0(5) yes
C61 C66 C65 117.6(4) yes
C61 C66 C69 122.1(5) yes
C65 C66 C69 120.3(4) yes
C48 C70 C71 118.8(4) yes
C48 C70 C75 120.8(4) yes
C71 C70 C75 120.2(4) yes
C70 C71 C72 119.1(5) yes
C70 C71 C76 120.1(4) yes
C72 C71 C76 120.8(5) yes
C71 C72 C73 121.8(5) yes
C72 C73 C74 117.7(5) yes
C72 C73 C77 121.7(5) yes
C74 C73 C77 120.7(5) yes
C73 C74 C75 122.8(5) yes
C70 C75 C74 118.3(5) yes
C70 C75 C78 121.4(4) yes
C74 C75 C78 120.2(5) yes
Cl5 C79 C80 111.5(4) yes
Cl6 C80 C79 113.2(4) yes
Cl7 C81 C82 111.9(5) yes
Cl8 C82 C81 113.5(5) yes
Cl9 C83 C84 111.2(7) yes
Cl10 C84 C83 112.2(6) yes
O2 C86 C85 113.1(6) yes
O2 C87 C88 112.6(8) yes
C90 C89 C98 37.1(7) yes
O3 C90 O5 30.9(6) yes
O3 C90 C89 109.3(8) yes
O3 C90 C97 95.6(10) yes
O3 C90 C98 72.7(10) yes
O5 C90 C89 140.2(13) yes
O5 C90 C97 126.5(14) yes
O5 C90 C98 87.4(12) yes
C89 C90 C97 14.1(6) yes
C89 C90 C98 75.0(9) yes
C97 C90 C98 66.8(8) yes
O3 C91 O5 31.91(17) yes
O3 C91 C92 109.4(7) yes
O3 C91 C99 70.2(5) yes
O3 C91 C100 121.6(5) yes
O5 C91 C92 141.2(8) yes
O5 C91 C99 84.6(6) yes
O5 C91 C100 153.1(6) yes
C92 C91 C99 72.4(10) yes
C92 C91 C100 16.2(8) yes
C99 C91 C100 87.6(6) yes
C91 C92 C99 33.9(7) yes
O4 C94 C93 109.5(7) yes
O4 C95 C96 109.5(7) yes
C90 C97 C98 36.7(7) yes
O3 C98 O5 29.39(1) yes
O3 C98 C89 103.17(1) yes
O3 C98 C90 66.6(13) yes
O3 C98 C97 97.2(5) yes
O5 C98 C89 108.38(1) yes
O5 C98 C90 48.6(11) yes
O5 C98 C97 109.4(5) yes
C89 C98 C90 67.9(7) yes
C89 C98 C97 14.4(6) yes
C90 C98 C97 76.5(8) yes
O3 C99 O5 30.19(1) yes
O3 C99 C91 71.8(4) yes
O3 C99 C92 110.8(7) yes
O3 C99 C100 106.47(1) yes
O5 C99 C91 57.1(5) yes
O5 C99 C92 122.2(8) yes
O5 C99 C100 109.46(1) yes
C91 C99 C92 73.7(10) yes
C91 C99 C100 56.8(6) yes
C92 C99 C100 17.7(8) yes
C91 C100 C99 35.7(3) yes
H113 O1 H114 102.854 no
N2 N1 H1 124.919 no
C1 N1 H1 124.408 no
N4 N3 H2 124.120 no
C5 N3 H2 124.911 no
N6 N5 H3 124.527 no
C9 N5 H3 124.606 no
N9 N8 H4 124.440 no
C40 N8 H4 124.810 no
N11 N10 H5 124.214 no
C44 N10 H5 124.527 no
N13 N12 H6 124.818 no
C48 N12 H6 124.587 no
C1 C2 H7 126.805 no
C3 C2 H7 127.562 no
N7 C4 H8 109.629 no
N7 C4 H9 110.307 no
C3 C4 H8 109.574 no
C3 C4 H9 110.556 no
H8 C4 H9 109.495 no
C5 C6 H10 127.725 no
C7 C6 H10 127.447 no
N7 C8 H11 109.515 no
N7 C8 H12 109.650 no
C7 C8 H11 109.569 no
C7 C8 H12 109.892 no
H11 C8 H12 109.488 no
C9 C10 H13 127.791 no
C11 C10 H13 126.674 no
N7 C12 H14 109.821 no
N7 C12 H15 110.066 no
C11 C12 H14 107.903 no
C11 C12 H15 108.234 no
H14 C12 H15 109.475 no
C14 C15 H16 118.758 no
C16 C15 H16 118.697 no
C16 C17 H17 118.999 no
C18 C17 H17 119.389 no
C14 C19 H18 109.126 no
C14 C19 H19 109.563 no
C14 C19 H20 109.694 no
H18 C19 H19 109.492 no
H18 C19 H20 109.487 no
H19 C19 H20 109.466 no
C16 C20 H21 109.478 no
C16 C20 H22 109.075 no
C16 C20 H23 109.872 no
H21 C20 H22 109.460 no
H21 C20 H23 109.494 no
H22 C20 H23 109.446 no
C18 C21 H24 109.961 no
C18 C21 H25 109.211 no
C18 C21 H26 109.243 no
H24 C21 H25 109.468 no
H24 C21 H26 109.493 no
H25 C21 H26 109.449 no
C23 C24 H27 119.281 no
C25 C24 H27 119.459 no
C25 C26 H28 119.339 no
C27 C26 H28 119.017 no
C23 C28 H29 109.531 no
C23 C28 H30 109.316 no
C23 C28 H31 109.577 no
H29 C28 H30 109.475 no
H29 C28 H31 109.483 no
H30 C28 H31 109.446 no
C25 C29 H32 109.090 no
C25 C29 H33 109.503 no
C25 C29 H34 109.828 no
H32 C29 H33 109.477 no
H32 C29 H34 109.489 no
H33 C29 H34 109.440 no
C27 C30 H35 109.139 no
C27 C30 H36 109.777 no
C27 C30 H37 109.510 no
H35 C30 H36 109.482 no
H35 C30 H37 109.480 no
H36 C30 H37 109.439 no
C32 C33 H38 118.621 no
C34 C33 H38 119.032 no
C34 C35 H39 119.667 no
C36 C35 H39 119.070 no
C32 C37 H40 109.652 no
C32 C37 H41 109.318 no
C32 C37 H42 109.465 no
H40 C37 H41 109.472 no
H40 C37 H42 109.518 no
H41 C37 H42 109.401 no
C34 C38 H43 110.206 no
C34 C38 H44 109.476 no
C34 C38 H45 108.745 no
H43 C38 H44 109.486 no
H43 C38 H45 109.478 no
H44 C38 H45 109.433 no
C36 C39 H46 109.386 no
C36 C39 H47 109.196 no
C36 C39 H48 109.866 no
H46 C39 H47 109.439 no
H46 C39 H48 109.480 no
H47 C39 H48 109.461 no
C40 C41 H49 127.114 no
C42 C41 H49 127.107 no
N14 C43 H50 108.804 no
N14 C43 H51 108.614 no
C42 C43 H50 110.140 no
C42 C43 H51 109.975 no
H50 C43 H51 109.486 no
C44 C45 H52 126.705 no
C46 C45 H52 127.011 no
N14 C47 H53 108.197 no
N14 C47 H54 109.014 no
C46 C47 H53 110.463 no
C46 C47 H54 111.610 no
H53 C47 H54 109.432 no
C48 C49 H55 127.179 no
C50 C49 H55 127.090 no
N14 C51 H56 109.394 no
N14 C51 H57 109.915 no
C50 C51 H56 108.821 no
C50 C51 H57 108.281 no
H56 C51 H57 109.496 no
C53 C54 H58 119.865 no
C55 C54 H58 118.693 no
C55 C56 H59 118.912 no
C57 C56 H59 119.044 no
C53 C58 H60 110.514 no
C53 C58 H61 108.938 no
C53 C58 H62 109.000 no
H60 C58 H61 109.455 no
H60 C58 H62 109.446 no
H61 C58 H62 109.469 no
C55 C59 H63 110.456 no
C55 C59 H64 108.912 no
C55 C59 H65 109.057 no
H63 C59 H64 109.480 no
H63 C59 H65 109.475 no
H64 C59 H65 109.443 no
C57 C60 H66 109.422 no
C57 C60 H67 110.234 no
C57 C60 H68 108.772 no
H66 C60 H67 109.443 no
H66 C60 H68 109.472 no
H67 C60 H68 109.482 no
C62 C63 H69 119.231 no
C64 C63 H69 119.440 no
C64 C65 H70 119.118 no
C66 C65 H70 118.843 no
C62 C67 H71 109.218 no
C62 C67 H72 109.848 no
C62 C67 H73 109.381 no
H71 C67 H72 109.490 no
H71 C67 H73 109.430 no
H72 C67 H73 109.460 no
C64 C68 H74 108.877 no
C64 C68 H75 108.989 no
C64 C68 H76 110.582 no
H74 C68 H75 109.448 no
H74 C68 H76 109.477 no
H75 C68 H76 109.449 no
C66 C69 H77 109.850 no
C66 C69 H78 108.573 no
C66 C69 H79 110.016 no
H77 C69 H78 109.421 no
H77 C69 H79 109.469 no
H78 C69 H79 109.494 no
C71 C72 H80 119.741 no
C73 C72 H80 118.476 no
C73 C74 H81 117.946 no
C75 C74 H81 119.209 no
C71 C76 H82 108.911 no
C71 C76 H83 109.956 no
C71 C76 H84 109.550 no
H82 C76 H83 109.483 no
H82 C76 H84 109.448 no
H83 C76 H84 109.478 no
C73 C77 H85 109.781 no
C73 C77 H86 108.570 no
C73 C77 H87 110.078 no
H85 C77 H86 109.437 no
H85 C77 H87 109.463 no
H86 C77 H87 109.494 no
C75 C78 H88 110.126 no
C75 C78 H89 109.526 no
C75 C78 H90 108.765 no
H88 C78 H89 109.493 no
H88 C78 H90 109.481 no
H89 C78 H90 109.433 no
Cl5 C79 H91 116.975 no
Cl5 C79 H92 116.690 no
C80 C79 H91 101.354 no
C80 C79 H92 101.434 no
H91 C79 H92 106.708 no
Cl6 C80 H93 115.697 no
Cl6 C80 H94 116.403 no
C79 C80 H93 100.734 no
C79 C80 H94 101.907 no
H93 C80 H94 106.955 no
Cl7 C81 H95 117.762 no
Cl7 C81 H96 116.433 no
C82 C81 H95 101.236 no
C82 C81 H96 100.727 no
H95 C81 H96 106.416 no
Cl8 C82 H97 116.259 no
Cl8 C82 H98 115.572 no
C81 C82 H97 101.446 no
C81 C82 H98 101.215 no
H97 C82 H98 106.885 no
Cl9 C83 H99 117.462 no
Cl9 C83 H100 118.116 no
C84 C83 H99 101.184 no
C84 C83 H100 100.355 no
H99 C83 H100 105.897 no
Cl10 C84 H101 117.488 no
Cl10 C84 H102 117.574 no
C83 C84 H101 100.200 no
C83 C84 H102 100.907 no
H101 C84 H102 105.900 no
C86 C85 H103 108.843 no
C86 C85 H104 110.463 no
C86 C85 H105 109.214 no
H103 C85 H104 109.427 no
H103 C85 H105 109.432 no
H104 C85 H105 109.444 no
O2 C86 H106 108.774 no
O2 C86 H107 108.614 no
C85 C86 H106 108.229 no
C85 C86 H107 108.603 no
H106 C86 H107 109.488 no
O2 C87 H108 105.064 no
O2 C87 H109 105.817 no
C88 C87 H108 113.284 no
C88 C87 H109 110.724 no
H108 C87 H109 108.973 no
C87 C88 H110 110.167 no
C87 C88 H111 107.640 no
C87 C88 H112 110.652 no
H110 C88 H111 109.439 no
H110 C88 H112 109.455 no
H111 C88 H112 109.457 no

loop_
_geom_bond_atom_site_label_1
_geom_bond_atom_site_label_2
_geom_bond_distance
_geom_bond_publ_flag
Ru1 Cl1 2.4529(11) yes
Ru1 Cl3 2.4333(9) yes
Ru1 N2 2.080(4) yes
Ru1 N4 2.033(4) yes
Ru1 N6 1.999(4) yes
Ru1 N7 2.105(4) yes
Ru2 Cl2 2.4432(11) yes
Ru2 Cl3 2.4303(10) yes
Ru2 N9 2.051(4) yes
Ru2 N11 2.063(4) yes
Ru2 N13 2.033(4) yes
Ru2 N14 2.103(4) yes
Cl5 C79 1.778(6) yes
Cl6 C80 1.769(6) yes
Cl7 C81 1.795(8) yes
Cl8 C82 1.772(6) yes
Cl9 C83 1.782(9) yes
Cl10 C84 1.765(10) yes
O2 C86 1.441(9) yes
O2 C87 1.426(12) yes
O3 O5 0.73180(10) yes
O3 C90 1.40(2) yes
O3 C91 1.379(7) yes
O3 C98 1.45420(10) yes
O3 C99 1.36530(10) yes
O4 C94 1.442(10) yes
O4 C95 1.431(12) yes
O5 C90 1.073(19) yes
O5 C91 1.208(8) yes
O5 C98 1.42900(10) yes
O5 C99 1.43310(10) yes
N1 N2 1.363(5) yes
N1 C1 1.366(6) yes
N2 C3 1.330(6) yes
N3 N4 1.346(5) yes
N3 C5 1.360(5) yes
N4 C7 1.340(5) yes
N5 N6 1.354(5) yes
N5 C9 1.360(6) yes
N6 C11 1.328(5) yes
N7 C4 1.506(6) yes
N7 C8 1.498(6) yes
N7 C12 1.532(6) yes
N8 N9 1.342(5) yes
N8 C40 1.364(6) yes
N9 C42 1.343(6) yes
N10 N11 1.345(6) yes
N10 C44 1.366(5) yes
N11 C46 1.346(6) yes
N12 N13 1.355(5) yes
N12 C48 1.359(5) yes
N13 C50 1.334(5) yes
N14 C43 1.505(7) yes
N14 C47 1.496(6) yes
N14 C51 1.510(6) yes
C1 C2 1.384(6) yes
C1 C13 1.482(6) yes
C2 C3 1.403(6) yes
C3 C4 1.496(6) yes
C5 C6 1.388(7) yes
C5 C22 1.482(7) yes
C6 C7 1.403(6) yes
C7 C8 1.497(7) yes
C9 C10 1.387(6) yes
C9 C31 1.477(7) yes
C10 C11 1.402(7) yes
C11 C12 1.490(6) yes
C13 C14 1.414(7) yes
C13 C18 1.402(6) yes
C14 C15 1.381(7) yes
C14 C19 1.511(7) yes
C15 C16 1.396(7) yes
C16 C17 1.409(8) yes
C16 C20 1.497(8) yes
C17 C18 1.393(7) yes
C18 C21 1.498(7) yes
C22 C23 1.387(7) yes
C22 C27 1.405(7) yes
C23 C24 1.406(7) yes
C23 C28 1.510(8) yes
C24 C25 1.384(8) yes
C25 C26 1.381(8) yes
C25 C29 1.513(9) yes
C26 C27 1.397(7) yes
C27 C30 1.505(7) yes
C31 C32 1.407(6) yes
C31 C36 1.393(7) yes
C32 C33 1.380(7) yes
C32 C37 1.516(8) yes
C33 C34 1.388(8) yes
C34 C35 1.393(7) yes
C34 C38 1.507(8) yes
C35 C36 1.400(7) yes
C36 C39 1.508(7) yes
C40 C41 1.375(7) yes
C40 C52 1.479(7) yes
C41 C42 1.396(7) yes
C42 C43 1.488(6) yes
C44 C45 1.363(7) yes
C44 C61 1.493(7) yes
C45 C46 1.389(6) yes
C46 C47 1.505(7) yes
C48 C49 1.379(6) yes
C48 C70 1.484(6) yes
C49 C50 1.395(6) yes
C50 C51 1.497(6) yes
C52 C53 1.412(8) yes
C52 C57 1.403(7) yes
C53 C54 1.385(10) yes
C53 C58 1.509(9) yes
C54 C55 1.396(10) yes
C55 C56 1.393(10) yes
C55 C59 1.534(12) yes
C56 C57 1.383(9) yes
C57 C60 1.519(8) yes
C61 C62 1.384(6) yes
C61 C66 1.412(6) yes
C62 C63 1.402(7) yes
C62 C67 1.514(7) yes
C63 C64 1.391(7) yes
C64 C65 1.397(7) yes
C64 C68 1.502(8) yes
C65 C66 1.394(7) yes
C66 C69 1.502(7) yes
C70 C71 1.405(6) yes
C70 C75 1.406(7) yes
C71 C72 1.388(7) yes
C71 C76 1.514(7) yes
C72 C73 1.398(8) yes
C73 C74 1.384(8) yes
C73 C77 1.517(8) yes
C74 C75 1.390(7) yes
C75 C78 1.509(7) yes
C79 C80 1.502(8) yes
C81 C82 1.495(10) yes
C83 C84 1.483(15) yes
C85 C86 1.472(12) yes
C87 C88 1.492(13) yes
C89 C90 1.524(12) yes
C89 C98 1.58650(10) yes
C90 C97 1.615(15) yes
C90 C98 0.993(18) yes
C91 C92 1.54(3) yes
C91 C99 0.894(7) yes
C91 C100 1.282(9) yes
C92 C99 1.53(3) yes
C93 C94 1.534(16) yes
C95 C96 1.516(15) yes
C97 C98 1.527(12) yes
C99 C100 1.53157(9) yes
O1 H113 0.776 no
O1 H114 0.823 no
N1 H1 0.930 no
N3 H2 0.930 no
N5 H3 0.930 no
N8 H4 0.930 no
N10 H5 0.930 no
N12 H6 0.930 no
C2 H7 0.930 no
C4 H8 0.970 no
C4 H9 0.970 no
C6 H10 0.930 no
C8 H11 0.970 no
C8 H12 0.970 no
C10 H13 0.930 no
C12 H14 0.970 no
C12 H15 0.970 no
C15 H16 0.930 no
C17 H17 0.930 no
C19 H18 0.960 no
C19 H19 0.960 no
C19 H20 0.960 no
C20 H21 0.960 no
C20 H22 0.960 no
C20 H23 0.960 no
C21 H24 0.960 no
C21 H25 0.960 no
C21 H26 0.960 no
C24 H27 0.930 no
C26 H28 0.930 no
C28 H29 0.960 no
C28 H30 0.960 no
C28 H31 0.960 no
C29 H32 0.960 no
C29 H33 0.960 no
C29 H34 0.960 no
C30 H35 0.960 no
C30 H36 0.960 no
C30 H37 0.960 no
C33 H38 0.930 no
C35 H39 0.930 no
C37 H40 0.960 no
C37 H41 0.961 no
C37 H42 0.960 no
C38 H43 0.960 no
C38 H44 0.960 no
C38 H45 0.960 no
C39 H46 0.960 no
C39 H47 0.960 no
C39 H48 0.960 no
C41 H49 0.930 no
C43 H50 0.970 no
C43 H51 0.970 no
C45 H52 0.930 no
C47 H53 0.970 no
C47 H54 0.970 no
C49 H55 0.930 no
C51 H56 0.970 no
C51 H57 0.970 no
C54 H58 0.930 no
C56 H59 0.930 no
C58 H60 0.960 no
C58 H61 0.960 no
C58 H62 0.960 no
C59 H63 0.960 no
C59 H64 0.960 no
C59 H65 0.960 no
C60 H66 0.960 no
C60 H67 0.960 no
C60 H68 0.960 no
C63 H69 0.930 no
C65 H70 0.930 no
C67 H71 0.960 no
C67 H72 0.960 no
C67 H73 0.960 no
C68 H74 0.960 no
C68 H75 0.960 no
C68 H76 0.960 no
C69 H77 0.960 no
C69 H78 0.960 no
C69 H79 0.960 no
C72 H80 0.930 no
C74 H81 0.930 no
C76 H82 0.960 no
C76 H83 0.960 no
C76 H84 0.960 no
C77 H85 0.960 no
C77 H86 0.960 no
C77 H87 0.960 no
C78 H88 0.960 no
C78 H89 0.960 no
C78 H90 0.960 no
C79 H91 0.970 no
C79 H92 0.970 no
C80 H93 0.970 no
C80 H94 0.970 no
C81 H95 0.970 no
C81 H96 0.970 no
C82 H97 0.970 no
C82 H98 0.970 no
C83 H99 0.970 no
C83 H100 0.970 no
C84 H101 0.970 no
C84 H102 0.970 no
C85 H103 0.960 no
C85 H104 0.960 no
C85 H105 0.960 no
C86 H106 0.970 no
C86 H107 0.970 no
C87 H108 0.970 no
C87 H109 0.970 no
C88 H110 0.960 no
C88 H111 0.960 no
C88 H112 0.960 no

loop_
_geom_contact_atom_site_label_1
_geom_contact_atom_site_label_2
_geom_contact_distance
_geom_contact_publ_flag
_geom_contact_site_symmetry_2
Cl1 N10 3.142(4) no .
Cl1 C4 3.401(4) no .
Cl1 C8 3.472(4) no .
Cl2 N3 3.073(4) no .
Cl2 C42 3.555(5) no .
Cl2 C43 3.416(5) no .
Cl2 C46 3.530(5) no .
Cl2 C47 3.337(4) no .
Cl3 N5 3.258(4) no .
Cl3 N12 3.283(4) no .
Cl5 Cl6 3.352(3) no .
Cl7 Cl8 3.385(4) no .
Cl9 Cl10 3.324(4) no .
N1 C4 3.567(5) no .
N1 C18 3.179(6) no .
N1 C21 3.127(6) no .
N2 C11 3.416(6) no .
N2 C12 3.355(5) no .
N3 C8 3.549(6) no .
N3 C23 3.525(6) no .
N3 C27 3.100(6) no .
N3 C30 3.087(6) no .
N4 C11 3.412(6) no .
N4 C12 3.434(6) no .
N5 C12 3.554(6) no .
N5 C32 3.268(6) no .
N5 C36 3.392(6) no .
N5 C37 3.388(7) no .
N6 C3 3.550(6) no .
N6 C7 3.518(5) no .
N8 N13 3.595(5) no .
N8 C43 3.555(6) no .
N8 C53 3.118(8) no .
N8 C58 3.021(8) no .
N9 N12 3.374(5) no .
N9 C50 3.230(6) no .
N9 C51 3.480(6) no .
N10 C47 3.553(6) no .
N10 C62 3.254(6) no .
N10 C66 3.453(6) no .
N10 C67 3.342(6) no .
N11 C51 3.288(6) no .
N12 C51 3.549(6) no .
N12 C71 3.274(6) no .
N12 C75 3.512(6) no .
N12 C76 3.255(6) no .
N13 C42 3.417(6) no .
C1 C19 2.932(7) no .
C1 C21 2.945(7) no .
C2 C14 3.261(6) no .
C2 C19 3.251(7) no .
C3 C12 3.064(6) no .
C4 C11 3.562(6) no .
C5 C28 2.920(7) no .
C5 C30 2.934(7) no .
C6 C23 3.326(7) no .
C6 C28 3.297(7) no .
C7 C11 3.595(6) no .
C7 C12 3.143(6) no .
C8 C11 3.489(6) no .
C9 C37 2.906(7) no .
C9 C39 2.912(7) no .
C10 C32 3.535(7) no .
C10 C36 3.458(7) no .
C10 C39 3.563(8) no .
C13 C16 2.820(7) no .
C14 C17 2.791(7) no .
C15 C18 2.784(7) no .
C21 C37 3.311(8) no .
C22 C25 2.798(7) no .
C23 C26 2.781(7) no .
C24 C27 2.782(7) no .
C31 C34 2.807(7) no .
C32 C35 2.781(7) no .
C33 C36 2.771(7) no .
C40 C58 2.951(8) no .
C40 C60 2.955(7) no .
C41 C57 3.228(7) no .
C41 C60 3.192(7) no .
C42 C50 3.398(6) no .
C42 C51 3.227(7) no .
C43 C50 3.327(7) no .
C44 C67 2.914(7) no .
C44 C69 2.915(7) no .
C45 C62 3.554(7) no .
C45 C66 3.360(7) no .
C45 C69 3.386(7) no .
C46 C51 3.045(6) no .
C48 C76 2.888(7) no .
C48 C78 2.960(7) no .
C49 C71 3.474(6) no .
C49 C75 3.398(7) no .
C49 C78 3.571(7) no .
C52 C55 2.799(10) no .
C53 C56 2.780(9) no .
C54 C57 2.791(9) no .
C61 C64 2.791(7) no .
C62 C65 2.787(7) no .
C63 C66 2.801(6) no .
C70 C73 2.807(7) no .
C71 C74 2.772(7) no .
C72 C75 2.788(7) no .
C85 C87 3.421(14) no .
C85 C88 3.502(16) no .
C86 C88 3.054(15) no .
C90 C100 3.47(2) no .
C91 C97 3.532(14) no .
C94 C96 3.026(15) no .
C97 C99 3.512(13) no .
Cl1 C2 3.600(5) no 3_566
Cl1 C4 3.552(5) no 3_566
Cl1 C80 3.527(6) no .
Cl2 C84 3.599(9) no .
Cl3 O1 3.323(4) no .
Cl4 O1 3.138(4) no .
Cl4 N1 3.127(4) no .
Cl4 N12 3.151(4) no .
Cl4 C81 3.388(7) no .
Cl4 C82 3.511(6) no .
Cl6 C78 3.597(6) no .
Cl9 C47 3.512(5) no .
O1 Cl3 3.323(4) no .
O1 Cl4 3.138(4) no .
O1 O2 2.853(6) no .
O1 N5 3.029(5) no .
O1 N8 2.848(5) no .
O1 C32 3.596(6) no .
O1 C37 3.568(7) no .
O1 C58 3.549(8) no .
O1 C87 3.595(10) no .
O2 O1 2.853(6) no .
O2 C37 3.512(7) no .
O3 C72 3.554(5) no .
O4 C84 3.391(12) no .
N1 Cl4 3.127(4) no .
N1 C79 3.584(6) no .
N5 O1 3.029(5) no .
N8 O1 2.848(5) no .
N10 C80 3.343(7) no .
N12 Cl4 3.151(4) no .
N12 C79 3.559(7) no .
N13 C80 3.580(8) no .
C2 Cl1 3.600(5) no 3_566
C2 C63 3.448(7) no 3_566
C4 Cl1 3.552(5) no 3_566
C8 C19 3.500(7) no 3_566
C12 C25 3.553(6) no 3_666
C19 C8 3.500(7) no 3_566
C25 C12 3.553(6) no 3_666
C29 C65 3.593(8) no 1_655
C29 C69 3.452(9) no 1_655
C32 O1 3.596(6) no .
C37 O1 3.568(7) no .
C37 O2 3.512(7) no .
C38 C65 3.600(8) no 2_555
C38 C66 3.367(7) no 2_555
C47 Cl9 3.512(5) no .
C49 C49 3.530(7) no 3_565
C58 O1 3.549(8) no .
C59 C68 3.462(11) no 2_555
C63 C2 3.448(7) no 3_566
C65 C29 3.593(8) no 1_455
C65 C38 3.600(8) no 2_545
C66 C38 3.367(7) no 2_545
C68 C59 3.462(11) no 2_545
C69 C29 3.452(9) no 1_455
C72 O3 3.554(5) no .
C77 C92 3.580(18) no .
C78 Cl6 3.597(6) no .
C79 N1 3.584(6) no .
C79 N12 3.559(7) no .
C80 Cl1 3.527(6) no .
C80 N10 3.343(7) no .
C80 N13 3.580(8) no .
C81 Cl4 3.388(7) no .
C82 Cl4 3.511(6) no .
C84 Cl2 3.599(9) no .
C84 O4 3.391(12) no .
C87 O1 3.595(10) no .
C92 C77 3.580(18) no .
Ru1 H1 3.5267 no .
Ru1 H2 3.4232 no .
Ru1 H3 3.3403 no .
Ru1 H8 3.1593 no .
Ru1 H12 3.2299 no .
Ru2 H2 3.5536 no .
Ru2 H4 3.4789 no .
Ru2 H5 3.4807 no .
Ru2 H6 3.3713 no .
Ru2 H51 3.2660 no .
Ru2 H53 3.1992 no .
Ru2 H57 3.3926 no .
Cl1 H5 2.2253 no .
Cl1 H8 2.8908 no .
Cl1 H12 3.0366 no .
Cl1 H73 3.2798 no .
Cl2 H2 2.1745 no .
Cl2 H35 3.0610 no .
Cl2 H51 3.0157 no .
Cl2 H53 2.8544 no .
Cl3 H1 3.5879 no .
Cl3 H2 3.3233 no .
Cl3 H3 2.7837 no .
Cl3 H4 3.3543 no .
Cl3 H5 3.5663 no .
Cl3 H6 2.8358 no .
Cl5 H93 2.7352 no .
Cl5 H94 3.5022 no .
Cl6 H91 2.7789 no .
Cl6 H92 3.5086 no .
Cl7 H97 2.7635 no .
Cl7 H98 3.5130 no .
Cl8 H95 2.7819 no .
Cl8 H96 3.5037 no .
Cl9 H101 3.4742 no .
Cl9 H102 2.7248 no .
Cl10 H99 3.4770 no .
Cl10 H100 2.7221 no .
O2 H103 2.6230 no .
O2 H104 3.2531 no .
O2 H105 2.6276 no .
O2 H110 2.6366 no .
O2 H111 2.6071 no .
O2 H112 3.2501 no .
N1 H7 3.1091 no .
N1 H24 2.9102 no .
N1 H26 2.8687 no .
N2 H7 3.1416 no .
N2 H8 2.8246 no .
N2 H9 3.1850 no .
N2 H14 3.3845 no .
N3 H10 3.1161 no .
N3 H29 3.4103 no .
N3 H35 2.8935 no .
N3 H37 2.8292 no .
N4 H10 3.1498 no .
N4 H11 3.1651 no .
N4 H12 2.8364 no .
N4 H15 3.5911 no .
N5 H13 3.1075 no .
N5 H40 2.9633 no .
N5 H42 3.4299 no .
N5 H46 3.1859 no .
N6 H13 3.1317 no .
N6 H14 2.9879 no .
N6 H15 3.0486 no .
N8 H49 3.1043 no .
N8 H60 2.6678 no .
N8 H61 2.9034 no .
N8 H68 3.5384 no .
N8 H83 3.1305 no .
N8 H84 3.3093 no .
N9 H49 3.1376 no .
N9 H50 3.1688 no .
N9 H51 2.8997 no .
N9 H60 3.4709 no .
N9 H83 3.5425 no .
N10 H52 3.0911 no .
N10 H71 3.2399 no .
N10 H73 3.0187 no .
N10 H79 3.3428 no .
N11 H52 3.1387 no .
N11 H53 2.8627 no .
N11 H54 3.1895 no .
N11 H57 3.1094 no .
N12 H55 3.1037 no .
N12 H83 2.9427 no .
N12 H84 3.1027 no .
N12 H89 3.4120 no .
N13 H55 3.1332 no .
N13 H56 3.1432 no .
N13 H57 2.8258 no .
N13 H83 3.5821 no .
C1 H18 2.8235 no .
C1 H19 2.9111 no .
C1 H24 2.7107 no .
C1 H26 3.0845 no .
C2 H1 3.1024 no .
C2 H8 3.1206 no .
C2 H9 2.8093 no .
C2 H14 3.5423 no .
C2 H18 2.7225 no .
C2 H19 3.3438 no .
C2 H24 3.4722 no .
C3 H1 3.0517 no .
C3 H14 2.8213 no .
C4 H7 2.9944 no .
C4 H11 2.8911 no .
C4 H12 2.5298 no .
C4 H14 2.4248 no .
C4 H15 3.1142 no .
C5 H29 2.7011 no .
C5 H30 3.0296 no .
C5 H35 3.1471 no .
C5 H37 2.6364 no .
C6 H2 3.1093 no .
C6 H11 2.8397 no .
C6 H12 3.1024 no .
C6 H29 3.0923 no .
C6 H30 3.0106 no .
C6 H37 3.3894 no .
C7 H2 3.0452 no .
C7 H15 2.9975 no .
C8 H8 2.5663 no .
C8 H9 2.8551 no .
C8 H10 3.0205 no .
C8 H14 3.1560 no .
C8 H15 2.4279 no .
C9 H40 2.8905 no .
C9 H42 2.7931 no .
C9 H46 2.8510 no .
C9 H47 2.8384 no .
C10 H3 3.0992 no .
C10 H14 2.9170 no .
C10 H15 2.8911 no .
C10 H42 3.2005 no .
C10 H47 3.1023 no .
C11 H3 3.0452 no .
C12 H8 3.3098 no .
C12 H9 2.5568 no .
C12 H11 2.5033 no .
C12 H12 3.2885 no .
C12 H13 2.9837 no .
C13 H1 2.7506 no .
C13 H7 2.9136 no .
C13 H16 3.2456 no .
C13 H17 3.2512 no .
C13 H18 2.7861 no .
C13 H19 2.7820 no .
C13 H20 3.3255 no .
C13 H24 2.7072 no .
C13 H25 3.2960 no .
C13 H26 2.8566 no .
C14 H7 3.2944 no .
C15 H17 3.2374 no .
C15 H18 3.1147 no .
C15 H19 3.1009 no .
C15 H20 2.5349 no .
C15 H21 2.6709 no .
C15 H22 3.2778 no .
C15 H23 2.8630 no .
C17 H16 3.2372 no .
C17 H21 3.2137 no .
C17 H22 2.5780 no .
C17 H23 3.0543 no .
C17 H24 3.1721 no .
C17 H25 2.5179 no .
C17 H26 3.0186 no .
C18 H1 3.1570 no .
C19 H7 3.1731 no .
C19 H16 2.6237 no .
C20 H16 2.6562 no .
C20 H17 2.6802 no .
C21 H1 2.9896 no .
C21 H17 2.6208 no .
C21 H40 2.9257 no .
C21 H41 3.3455 no .
C21 H42 3.1226 no .
C22 H2 2.6941 no .
C22 H10 2.9749 no .
C22 H27 3.2436 no .
C22 H28 3.2486 no .
C22 H29 2.6875 no .
C22 H30 2.8568 no .
C22 H31 3.2883 no .
C22 H35 2.9288 no .
C22 H36 3.2960 no .
C22 H37 2.6739 no .
C23 H10 3.4322 no .
C24 H28 3.2197 no .
C24 H29 3.1927 no .
C24 H30 3.0566 no .
C24 H31 2.5570 no .
C24 H32 2.5790 no .
C24 H33 3.0163 no .
C24 H34 3.2183 no .
C26 H27 3.2199 no .
C26 H32 3.2631 no .
C26 H33 2.8675 no .
C26 H34 2.6494 no .
C26 H35 2.9741 no .
C26 H36 2.5574 no .
C26 H37 3.2123 no .
C27 H2 3.0353 no .
C28 H10 3.2791 no .
C28 H27 2.6557 no .
C28 H71 3.4838 no .
C28 H72 3.5120 no .
C29 H27 2.6658 no .
C29 H28 2.6430 no .
C30 H2 2.9340 no .
C30 H28 2.6245 no .
C30 H46 2.9198 no .
C31 H3 2.6982 no .
C31 H13 2.9715 no .
C31 H38 3.2379 no .
C31 H39 3.2454 no .
C31 H40 2.8066 no .
C31 H41 3.3121 no .
C31 H42 2.7432 no .
C31 H46 2.7544 no .
C31 H47 2.7578 no .
C31 H48 3.2996 no .
C31 H61 3.3321 no .
C32 H3 3.3326 no .
C33 H39 3.2263 no .
C33 H40 3.0912 no .
C33 H41 2.5529 no .
C33 H42 3.1509 no .
C33 H43 3.2892 no .
C33 H44 2.8624 no .
C33 H45 2.6659 no .
C34 H58 3.4218 no .
C35 H38 3.2236 no .
C35 H43 2.5833 no .
C35 H44 3.0386 no .
C35 H45 3.1964 no .
C35 H46 3.1063 no .
C35 H47 3.1386 no .
C35 H48 2.5487 no .
C35 H61 3.3418 no .
C35 H62 3.0184 no .
C36 H3 3.5089 no .
C36 H61 3.1546 no .
C36 H62 3.2404 no .
C37 H3 3.5123 no .
C37 H24 3.1270 no .
C37 H25 3.1101 no .
C37 H26 3.1372 no .
C37 H38 2.6417 no .
C38 H38 2.6648 no .
C38 H39 2.6676 no .
C38 H58 3.1995 no .
C39 H36 3.3822 no .
C39 H37 3.3510 no .
C39 H39 2.6479 no .
C39 H62 3.4717 no .
C40 H60 2.6469 no .
C40 H61 3.1976 no .
C40 H66 3.1940 no .
C40 H68 2.6346 no .
C40 H83 3.3075 no .
C41 H4 3.0974 no .
C41 H50 2.8362 no .
C41 H51 3.0161 no .
C41 H60 3.4645 no .
C41 H66 3.0559 no .
C41 H68 2.8440 no .
C42 H4 3.0481 no .
C42 H56 3.2819 no .
C43 H49 2.9688 no .
C43 H53 2.4996 no .
C43 H54 2.8292 no .
C43 H56 2.5049 no .
C43 H57 3.2711 no .
C44 H71 2.6989 no .
C44 H73 3.0056 no .
C44 H77 2.8488 no .
C44 H79 2.8712 no .
C45 H5 3.0834 no .
C45 H53 3.0997 no .
C45 H54 2.8750 no .
C45 H57 3.5171 no .
C45 H71 3.2292 no .
C45 H77 2.9186 no .
C45 H79 3.4246 no .
C46 H5 3.0392 no .
C46 H57 2.6823 no .
C47 H50 2.8795 no .
C47 H51 2.4769 no .
C47 H52 3.0050 no .
C47 H56 2.9201 no .
C47 H57 2.4079 no .
C48 H83 2.5688 no .
C48 H84 3.1237 no .
C48 H88 3.2872 no .
C48 H89 2.5945 no .
C49 H6 3.0969 no .
C49 H56 2.8219 no .
C49 H57 3.0986 no .
C49 H83 3.0690 no .
C49 H89 2.8960 no .
C50 H6 3.0498 no .
C50 H50 3.4760 no .
C51 H50 2.5281 no .
C51 H51 3.2846 no .
C51 H53 3.2528 no .
C51 H54 2.4883 no .
C51 H55 3.0206 no .
C52 H4 2.7530 no .
C52 H49 2.9023 no .
C52 H58 3.2543 no .
C52 H59 3.2362 no .
C52 H60 2.6985 no .
C52 H61 2.9342 no .
C52 H62 3.2996 no .
C52 H66 2.9615 no .
C52 H67 3.3011 no .
C52 H68 2.6617 no .
C53 H4 3.0707 no .
C54 H59 3.2324 no .
C54 H60 3.2017 no .
C54 H61 2.9750 no .
C54 H62 2.5285 no .
C54 H63 2.6180 no .
C54 H64 3.1327 no .
C54 H65 3.1810 no .
C56 H58 3.2309 no .
C56 H63 3.3181 no .
C56 H64 2.7897 no .
C56 H65 2.7379 no .
C56 H66 2.9343 no .
C56 H67 2.5888 no .
C56 H68 3.2252 no .
C57 H49 3.2354 no .
C58 H4 2.8218 no .
C58 H46 3.5318 no .
C58 H58 2.6233 no .
C59 H58 2.6918 no .
C59 H59 2.6596 no .
C60 H49 3.0116 no .
C60 H59 2.6188 no .
C60 H82 3.4289 no .
C60 H83 3.5019 no .
C61 H5 2.7237 no .
C61 H52 2.9359 no .
C61 H69 3.2346 no .
C61 H70 3.2409 no .
C61 H71 2.6894 no .
C61 H72 3.2917 no .
C61 H73 2.8451 no .
C61 H77 2.7904 no .
C61 H78 3.3130 no .
C61 H79 2.8041 no .
C62 H5 3.2802 no .
C63 H70 3.2328 no .
C63 H71 3.1949 no .
C63 H72 2.5740 no .
C63 H73 3.0652 no .
C63 H74 2.9794 no .
C63 H75 2.5994 no .
C63 H76 3.2500 no .
C65 H69 3.2361 no .
C65 H74 2.8874 no .
C65 H75 3.2574 no .
C65 H76 2.6348 no .
C65 H77 3.1263 no .
C65 H78 2.5287 no .
C65 H79 3.1206 no .
C66 H52 3.4985 no .
C67 H5 3.3712 no .
C67 H29 2.9045 no .
C67 H69 2.6646 no .
C68 H69 2.6809 no .
C68 H70 2.6428 no .
C69 H52 3.4692 no .
C69 H70 2.6454 no .
C70 H6 2.7573 no .
C70 H55 2.9039 no .
C70 H80 3.2491 no .
C70 H81 3.2404 no .
C70 H82 3.2852 no .
C70 H83 2.6693 no .
C70 H84 2.8867 no .
C70 H88 2.9535 no .
C70 H89 2.6525 no .
C70 H90 3.2759 no .
C71 H6 3.3642 no .
C72 H81 3.2152 no .
C72 H82 2.5763 no .
C72 H83 3.2233 no .
C72 H84 3.0158 no .
C72 H85 3.2768 no .
C72 H86 2.6308 no .
C72 H87 2.9751 no .
C74 H80 3.2160 no .
C74 H85 2.6131 no .
C74 H86 3.2359 no .
C74 H87 2.9714 no .
C74 H88 2.9691 no .
C74 H89 3.2366 no .
C74 H90 2.5815 no .
C75 H55 3.5144 no .
C76 H4 3.5266 no .
C76 H6 3.3273 no .
C76 H68 3.1372 no .
C76 H80 2.6709 no .
C77 H80 2.6800 no .
C77 H81 2.6377 no .
C78 H81 2.6504 no .
C85 H110 3.0335 no .
C85 H111 3.5343 no .
C86 H108 3.2061 no .
C86 H109 2.5437 no .
C86 H110 2.7741 no .
C86 H111 3.3699 no .
C87 H103 3.2886 no .
C87 H106 3.1119 no .
C87 H107 2.4223 no .
C88 H103 2.9690 no .
C88 H107 2.8761 no .
H1 H24 3.0092 no .
H1 H26 2.4716 no .
H2 H35 2.4799 no .
H2 H37 2.9259 no .
H3 H4 3.1557 no .
H3 H40 2.9432 no .
H3 H46 3.2701 no .
H3 H61 3.0678 no .
H4 H60 2.6937 no .
H4 H61 2.4209 no .
H4 H83 3.2456 no .
H4 H84 2.9675 no .
H5 H71 3.5105 no .
H5 H73 2.8492 no .
H5 H79 3.5747 no .
H6 H83 3.2443 no .
H6 H84 2.9297 no .
H7 H8 3.4226 no .
H7 H9 2.8707 no .
H7 H18 2.4508 no .
H7 H19 3.4855 no .
H8 H11 3.0644 no .
H8 H12 2.2269 no .
H8 H14 3.3569 no .
H9 H11 2.9320 no .
H9 H12 2.9433 no .
H9 H14 2.2244 no .
H9 H15 3.0329 no .
H10 H11 2.9179 no .
H10 H12 3.4062 no .
H10 H29 3.2815 no .
H10 H30 2.7421 no .
H11 H14 3.0834 no .
H11 H15 2.1245 no .
H12 H15 3.3235 no .
H13 H14 3.0913 no .
H13 H15 3.0297 no .
H13 H42 3.4073 no .
H13 H47 3.1431 no .
H16 H18 3.2734 no .
H16 H19 3.2684 no .
H16 H20 2.3042 no .
H16 H21 2.5507 no .
H16 H22 3.5445 no .
H16 H23 2.8716 no .
H17 H21 3.4410 no .
H17 H22 2.3888 no .
H17 H23 3.1856 no .
H17 H24 3.3772 no .
H17 H25 2.3039 no .
H17 H26 3.1397 no .
H24 H40 2.8333 no .
H24 H41 3.3754 no .
H24 H42 2.7027 no .
H25 H40 2.9455 no .
H25 H41 2.8894 no .
H25 H42 2.9649 no .
H26 H40 2.5147 no .
H26 H41 3.2350 no .
H26 H42 3.1925 no .
H27 H29 3.4063 no .
H27 H30 3.1787 no .
H27 H31 2.3523 no .
H27 H32 2.3914 no .
H27 H33 3.1351 no .
H27 H34 3.4503 no .
H28 H32 3.5227 no .
H28 H33 2.8925 no .
H28 H34 2.5094 no .
H28 H35 3.0581 no .
H28 H36 2.3553 no .
H28 H37 3.4326 no .
H29 H71 2.6420 no .
H29 H72 2.7834 no .
H29 H73 2.7918 no .
H31 H71 3.5300 no .
H31 H72 3.5964 no .
H35 H46 2.7717 no .
H36 H46 2.7976 no .
H36 H47 3.5772 no .
H36 H48 3.2750 no .
H37 H46 2.6902 no .
H37 H47 3.2626 no .
H38 H40 3.2319 no .
H38 H41 2.3300 no .
H38 H42 3.3397 no .
H38 H43 3.5546 no .
H38 H44 2.8805 no .
H38 H45 2.5443 no .
H39 H43 2.3953 no .
H39 H44 3.1686 no .
H39 H45 3.4307 no .
H39 H46 3.2827 no .
H39 H47 3.3066 no .
H39 H48 2.3300 no .
H39 H58 3.5537 no .
H39 H62 2.9915 no .
H43 H58 2.8535 no .
H43 H63 3.4916 no .
H45 H58 2.9595 no .
H45 H63 3.3493 no .
H46 H60 3.5665 no .
H46 H61 3.2350 no .
H46 H62 3.2266 no .
H48 H62 3.3720 no .
H49 H50 2.9115 no .
H49 H51 3.2751 no .
H49 H66 2.6044 no .
H49 H68 2.8577 no .
H50 H53 3.0063 no .
H50 H54 2.9111 no .
H50 H56 2.1543 no .
H50 H57 3.2826 no .
H51 H53 2.1224 no .
H51 H54 2.8826 no .
H51 H56 3.3240 no .
H52 H53 3.3897 no .
H52 H54 2.9496 no .
H52 H71 3.5226 no .
H52 H77 2.8113 no .
H53 H57 3.3510 no .
H54 H56 2.7271 no .
H54 H57 2.2900 no .
H55 H56 2.9075 no .
H55 H57 3.3865 no .
H55 H83 3.4715 no .
H55 H89 2.9819 no .
H58 H60 3.4319 no .
H58 H61 3.0592 no .
H58 H62 2.3376 no .
H58 H63 2.4099 no .
H58 H64 3.2834 no .
H58 H65 3.3834 no .
H59 H63 3.5732 no .
H59 H64 2.7238 no .
H59 H65 2.6633 no .
H59 H66 3.0152 no .
H59 H67 2.3846 no .
H59 H68 3.4445 no .
H67 H82 3.4173 no .
H68 H82 2.8077 no .
H68 H83 2.6107 no .
H69 H71 3.4072 no .
H69 H72 2.3695 no .
H69 H73 3.1971 no .
H69 H74 3.1018 no .
H69 H75 2.4262 no .
H69 H76 3.4923 no .
H70 H74 2.9521 no .
H70 H75 3.5041 no .
H70 H76 2.4668 no .
H70 H77 3.2943 no .
H70 H78 2.3095 no .
H70 H79 3.2913 no .
H80 H82 2.3904 no .
H80 H83 3.4543 no .
H80 H84 3.1422 no .
H80 H85 3.5210 no .
H80 H86 2.4639 no .
H80 H87 3.0386 no .
H81 H85 2.4190 no .
H81 H86 3.4641 no .
H81 H87 3.0277 no .
H81 H88 3.0573 no .
H81 H89 3.4710 no .
H81 H90 2.3974 no .
H91 H93 2.6706 no .
H91 H94 2.1550 no .
H92 H93 2.1414 no .
H92 H94 2.0257 no .
H95 H97 2.6701 no .
H95 H98 2.1277 no .
H96 H97 2.1284 no .
H96 H98 2.0032 no .
H99 H101 1.9705 no .
H99 H102 2.1226 no .
H100 H101 2.1025 no .
H100 H102 2.6488 no .
H103 H106 2.7752 no .
H103 H107 2.2878 no .
H103 H110 2.4280 no .
H103 H111 2.9089 no .
H104 H106 2.2967 no .
H104 H107 2.3002 no .
H105 H106 2.2876 no .
H105 H107 2.7808 no .
H106 H109 3.0838 no .
H107 H108 3.3204 no .
H107 H109 2.2347 no .
H107 H110 2.4271 no .
H107 H111 3.4290 no .
H107 H112 3.5982 no .
H108 H110 2.8424 no .
H108 H111 2.3420 no .
H108 H112 2.3908 no .
H109 H110 2.3420 no .
H109 H111 2.8002 no .
H109 H112 2.3657 no .
Ru1 H92 3.4264 no .
Ru2 H94 3.4473 no .
Cl1 H7 3.0901 no 3_566
Cl1 H8 3.2375 no 3_566
Cl1 H9 3.2279 no 3_566
Cl1 H92 2.9134 no .
Cl1 H93 2.9407 no .
Cl1 H94 3.3207 no .
Cl2 H99 2.8343 no .
Cl2 H101 3.1446 no .
Cl2 H102 3.2270 no .
Cl3 H92 3.1608 no .
Cl3 H94 3.3309 no .
Cl3 H113 2.8770 no .
Cl4 H1 2.1985 no .
Cl4 H6 2.2749 no .
Cl4 H26 2.8219 no .
Cl4 H84 3.0497 no .
Cl4 H91 3.0852 no .
Cl4 H92 3.5317 no .
Cl4 H95 3.1335 no .
Cl4 H96 2.8416 no .
Cl4 H98 2.6963 no .
Cl4 H106 2.9082 no .
Cl4 H113 2.4172 no .
Cl4 H114 3.1720 no .
Cl5 H9 3.4901 no 3_566
Cl5 H11 3.1195 no 3_566
Cl5 H12 3.3848 no 3_566
Cl5 H19 2.9233 no .
Cl5 H28 3.0709 no 1_455
Cl5 H36 3.2980 no 1_455
Cl6 H34 3.1986 no 1_455
Cl6 H66 3.2662 no 3_565
Cl6 H79 2.9556 no .
Cl6 H88 3.2279 no .
Cl6 H89 3.0755 no .
Cl7 H43 3.0630 no 1_455
Cl7 H70 3.1114 no 2_455
Cl7 H76 3.5265 no 2_455
Cl7 H104 3.5813 no .
Cl8 H39 3.0299 no 1_455
Cl8 H48 3.4137 no 1_455
Cl8 H58 3.5292 no 1_455
Cl8 H62 2.8370 no 1_455
Cl8 H81 3.3361 no .
Cl8 H88 3.2238 no .
Cl9 H38 3.3916 no 2_545
Cl9 H41 2.8327 no 2_545
Cl9 H52 3.4274 no .
Cl9 H53 2.9362 no .
Cl9 H54 3.4891 no .
Cl9 H87 3.5339 no 3_565
Cl9 H103 3.4659 no 2_545
Cl9 H105 3.3894 no 2_545
Cl10 H17 3.3321 no 2_545
Cl10 H32 3.3890 no .
Cl10 H34 3.4134 no .
O1 H3 2.2141 no .
O1 H4 1.9265 no .
O1 H40 2.8050 no .
O1 H61 2.7106 no .
O1 H84 2.8691 no .
O1 H106 3.3164 no .
O1 H108 3.3277 no .
O2 H38 3.3106 no .
O2 H40 3.1515 no .
O2 H41 3.2333 no .
O2 H84 3.1960 no .
O2 H113 3.1817 no .
O2 H114 2.0698 no .
O3 H80 2.6319 no .
O3 H86 3.3632 no .
O3 H107 3.0753 no .
O4 H51 2.8272 no .
O4 H101 3.3602 no .
O4 H102 2.8098 no .
O5 H80 3.3172 no .
O5 H107 3.2445 no .
O5 H110 3.3668 no .
N1 H92 2.9377 no .
N2 H92 2.9125 no .
N5 H113 3.0747 no .
N5 H114 3.4264 no .
N8 H113 3.1090 no .
N8 H114 3.4428 no .
N10 H93 3.1508 no .
N10 H94 2.7029 no .
N11 H94 2.9401 no .
N12 H91 2.7839 no .
N12 H94 3.0691 no .
N13 H91 3.4634 no .
N13 H94 2.8002 no .
C1 H69 3.4714 no 3_566
C2 H69 3.3536 no 3_566
C3 H8 3.3316 no 3_566
C4 H8 3.2883 no 3_566
C6 H20 3.3543 no 3_566
C6 H37 3.2379 no 3_666
C7 H18 3.4562 no 3_566
C7 H20 3.5593 no 3_566
C8 H18 3.2247 no 3_566
C8 H19 3.1338 no 3_566
C8 H20 3.5895 no 3_566
C10 H30 3.2056 no 3_666
C13 H69 2.9887 no 3_566
C13 H97 3.1112 no .
C13 H98 3.3695 no .
C14 H69 3.0431 no 3_566
C14 H72 3.2574 no 3_566
C14 H97 2.9719 no .
C15 H39 3.5071 no 1_455
C15 H48 3.4456 no 1_455
C15 H69 3.3896 no 3_566
C15 H72 3.4138 no 3_566
C15 H97 2.8137 no .
C16 H64 3.5494 no 4_465
C16 H97 2.8112 no .
C17 H96 3.2536 no .
C17 H97 2.9365 no .
C18 H69 3.3142 no 3_566
C18 H75 3.2320 no 3_566
C18 H96 3.2385 no .
C18 H97 3.1015 no .
C18 H98 3.5303 no .
C19 H12 2.7802 no 3_566
C19 H47 3.5844 no 1_455
C19 H48 3.2910 no 1_455
C19 H72 3.1428 no 3_566
C19 H73 3.2911 no 3_566
C20 H59 3.5588 no 4_465
C20 H77 3.4122 no 2_455
C20 H78 3.5212 no 2_455
C21 H74 3.3137 no 3_566
C21 H75 3.1791 no 3_566
C21 H96 3.4619 no .
C21 H105 3.3526 no .
C22 H15 3.1119 no 3_666
C23 H13 3.1427 no 3_666
C23 H15 3.2268 no 3_666
C23 H99 3.5311 no .
C23 H100 3.2266 no .
C23 H101 3.5718 no .
C24 H13 3.2226 no 3_666
C24 H14 3.5228 no 3_666
C24 H15 3.1497 no 3_666
C24 H100 2.9560 no .
C24 H101 3.2092 no .
C25 H14 3.2373 no 3_666
C25 H15 2.9673 no 3_666
C25 H100 3.5478 no .
C25 H101 2.9696 no .
C26 H11 3.3091 no 3_666
C26 H14 3.5920 no 3_666
C26 H15 2.8455 no 3_666
C26 H101 3.0832 no .
C27 H11 3.2523 no 3_666
C27 H15 2.9297 no 3_666
C27 H101 3.4514 no .
C28 H13 3.0784 no 3_666
C28 H100 3.5243 no .
C29 H14 3.4862 no 3_666
C29 H70 3.1343 no 1_655
C29 H78 2.9246 no 1_655
C29 H79 3.2980 no 1_655
C29 H101 3.5953 no .
C30 H10 3.3426 no 3_666
C30 H11 3.2043 no 3_666
C32 H114 3.2637 no .
C33 H108 3.3685 no .
C33 H111 3.4755 no .
C34 H21 3.4012 no 1_655
C35 H16 3.5181 no 1_655
C35 H21 3.1746 no 1_655
C37 H105 3.4469 no .
C37 H114 3.1171 no .
C38 H21 3.2984 no 1_655
C38 H52 3.4014 no 2_555
C38 H77 3.2985 no 2_555
C39 H10 3.5269 no 3_666
C39 H16 3.4055 no 1_655
C39 H20 3.1641 no 1_655
C40 H55 3.5853 no 3_565
C41 H55 2.8601 no 3_565
C41 H89 3.4046 no 3_565
C42 H55 2.9800 no 3_565
C43 H55 3.4068 no 3_565
C44 H44 3.5098 no 2_545
C45 H44 3.3189 no 2_545
C46 H99 3.4201 no .
C47 H99 3.4020 no .
C47 H102 3.4767 no .
C48 H50 3.4926 no 3_565
C48 H56 3.3996 no 3_565
C48 H91 3.4605 no .
C49 H49 3.5055 no 3_565
C49 H50 3.4883 no 3_565
C49 H55 3.1841 no 3_565
C49 H56 3.2851 no 3_565
C49 H66 3.5177 no 3_565
C49 H68 3.0950 no 3_565
C50 H55 3.3403 no 3_565
C50 H68 3.3192 no 3_565
C51 H55 3.5284 no 3_565
C51 H68 3.3045 no 3_565
C51 H82 3.5415 no 3_565
C51 H83 3.3027 no 3_565
C52 H108 3.2919 no .
C52 H109 3.4807 no .
C53 H108 2.8670 no .
C54 H108 2.8020 no .
C55 H108 3.1529 no .
C55 H112 3.4670 no .
C56 H108 3.5015 no .
C56 H109 3.3855 no .
C57 H108 3.5865 no .
C57 H109 3.3238 no .
C58 H108 3.5480 no .
C59 H69 3.3811 no 2_555
C59 H75 2.8091 no 2_555
C59 H76 3.5268 no 2_555
C59 H85 3.5097 no 1_655
C59 H112 3.4895 no .
C60 H55 3.3822 no 3_565
C60 H57 3.3535 no 3_565
C61 H44 3.1012 no 2_545
C61 H45 3.3049 no 2_545
C62 H7 3.0107 no 3_566
C62 H45 3.4211 no 2_545
C63 H7 2.7703 no 3_566
C63 H45 3.5914 no 2_545
C63 H63 3.3189 no 2_545
C63 H64 3.1806 no 2_545
C64 H7 3.3107 no 3_566
C64 H63 3.0667 no 2_545
C64 H64 3.5427 no 2_545
C65 H32 3.2878 no 1_455
C65 H33 3.0581 no 1_455
C65 H43 3.3635 no 2_545
C65 H44 3.3319 no 2_545
C65 H45 3.5159 no 2_545
C66 H33 3.2691 no 1_455
C66 H43 3.4622 no 2_545
C66 H44 2.7820 no 2_545
C66 H45 3.3479 no 2_545
C67 H7 3.4698 no 3_566
C67 H18 3.0086 no 3_566
C67 H111 3.4393 no 2_545
C67 H112 3.5367 no 2_545
C68 H24 3.0680 no 3_566
C68 H63 2.8827 no 2_545
C68 H64 3.5153 no 2_545
C68 H65 3.4632 no 2_545
C69 H22 3.2947 no 2_445
C69 H32 3.3620 no 1_455
C69 H33 3.2510 no 1_455
C69 H34 3.1703 no 1_455
C69 H44 2.9355 no 2_545
C70 H50 2.7918 no 3_565
C70 H56 3.1184 no 3_565
C70 H95 3.5059 no .
C71 H50 3.0109 no 3_565
C71 H56 2.7073 no 3_565
C71 H95 3.3879 no .
C71 H106 3.4668 no .
C72 H50 3.1360 no 3_565
C72 H54 3.3586 no 3_565
C72 H56 3.2394 no 3_565
C72 H95 3.0877 no .
C72 H106 3.5545 no .
C72 H107 3.5322 no .
C73 H50 3.0977 no 3_565
C73 H95 2.9046 no .
C74 H50 2.9282 no 3_565
C74 H95 2.9700 no .
C75 H49 3.5296 no 3_565
C75 H50 2.7933 no 3_565
C75 H95 3.2877 no .
C76 H56 2.8187 no 3_565
C76 H106 3.1761 no .
C76 H107 3.3745 no .
C76 H109 3.3664 no .
C77 H76 3.4056 no 2_455
C78 H49 3.0847 no 3_565
C78 H91 3.5491 no .
C79 H1 3.3234 no .
C79 H6 3.1577 no .
C79 H88 3.5621 no .
C80 H5 2.9581 no .
C80 H6 3.5728 no .
C80 H79 3.2594 no .
C81 H104 3.4897 no .
C81 H106 3.4906 no .
C82 H39 3.4752 no 1_455
C83 H53 2.9924 no .
C83 H103 3.2980 no 2_545
C84 H53 3.2449 no .
C85 H41 3.5255 no .
C85 H96 3.4653 no .
C85 H100 3.2876 no 2_555
C86 H82 3.4319 no .
C86 H84 3.0622 no .
C86 H114 2.9256 no .
C87 H38 3.5025 no .
C87 H114 2.9612 no .
C88 H38 3.5291 no .
C88 H45 3.5870 no .
C88 H71 3.4079 no 2_555
C88 H72 3.4727 no 2_555
C89 H23 3.1133 no 4_564
C89 H52 3.5744 no 3_565
C89 H54 3.4433 no 3_565
C89 H57 3.3595 no 3_565
C89 H67 2.9226 no .
C89 H77 3.5735 no 3_565
C89 H80 3.4540 no .
C89 H82 3.1523 no .
C89 H109 3.5310 no .
C90 H21 3.4660 no 4_564
C90 H23 3.1754 no 4_564
C90 H80 3.5666 no .
C90 H107 3.5428 no .
C90 H110 3.4441 no .
C91 H13 3.3056 no 4_464
C91 H27 3.5992 no 2_555
C91 H31 3.1055 no 2_555
C91 H80 3.5156 no .
C91 H86 3.5937 no .
C91 H107 3.1764 no .
C91 H110 3.4427 no .
C92 H13 3.5377 no 4_464
C92 H27 3.2394 no 2_555
C92 H76 3.2245 no 2_455
C92 H80 3.4251 no .
C92 H86 2.6215 no .
C92 H104 3.2622 no .
C92 H107 3.4918 no .
C93 H28 3.5879 no .
C93 H35 3.2598 no .
C93 H36 3.5984 no .
C93 H60 2.9751 no .
C93 H88 3.5537 no 1_655
C93 H90 3.4333 no 1_655
C94 H90 3.4162 no 1_655
C94 H101 3.4351 no .
C94 H102 3.5243 no .
C95 H51 3.5678 no .
C95 H81 3.2052 no 3_565
C95 H102 3.2295 no .
C96 H49 3.4670 no 3_665
C96 H81 3.0937 no 3_565
C96 H90 3.2695 no 3_565
C97 H23 3.5025 no 4_564
C97 H52 3.4584 no 3_565
C97 H54 3.0879 no 3_565
C97 H57 3.1393 no 3_565
C97 H67 3.0527 no .
C97 H80 3.1233 no .
C97 H82 2.9797 no .
C98 H52 3.3104 no 3_565
C98 H54 3.5399 no 3_565
C98 H80 3.4795 no .
C99 H13 3.3302 no 4_464
C99 H42 3.1953 no 4_464
C99 H80 3.4286 no .
C99 H86 3.1372 no .
C100 H13 3.3589 no 4_464
C100 H27 2.9309 no 2_555
C100 H31 3.3302 no 2_555
C100 H80 3.5814 no .
C100 H86 3.0419 no .
C100 H103 3.5653 no .
C100 H104 3.0626 no .
C100 H107 3.2738 no .
H1 Cl4 2.1985 no .
H1 C79 3.3234 no .
H1 H91 3.2621 no .
H1 H92 2.7777 no .
H1 H98 3.1414 no .
H1 H113 3.5040 no .
H3 O1 2.2141 no .
H3 H113 2.3179 no .
H3 H114 2.7342 no .
H4 O1 1.9265 no .
H4 H113 2.2507 no .
H4 H114 2.5471 no .
H5 C80 2.9581 no .
H5 H92 3.4526 no .
H5 H93 2.6177 no .
H5 H94 2.4075 no .
H6 Cl4 2.2749 no .
H6 C79 3.1577 no .
H6 C80 3.5728 no .
H6 H91 2.3823 no .
H6 H92 3.1210 no .
H6 H94 3.0794 no .
H6 H113 2.9706 no .
H7 Cl1 3.0901 no 3_566
H7 C62 3.0107 no 3_566
H7 C63 2.7703 no 3_566
H7 C64 3.3107 no 3_566
H7 C67 3.4698 no 3_566
H7 H69 2.8228 no 3_566
H7 H72 3.5992 no 3_566
H7 H73 3.1698 no 3_566
H8 Cl1 3.2375 no 3_566
H8 C3 3.3316 no 3_566
H8 C4 3.2883 no 3_566
H8 H8 2.5306 no 3_566
H9 Cl1 3.2279 no 3_566
H9 Cl5 3.4901 no 3_566
H9 H33 3.3683 no 3_666
H9 H93 3.1477 no 3_566
H10 C30 3.3426 no 3_666
H10 C39 3.5269 no 3_666
H10 H20 3.0898 no 3_566
H10 H36 3.3779 no 3_666
H10 H37 2.5357 no 3_666
H10 H46 3.5192 no 3_666
H10 H47 2.8005 no 3_666
H11 Cl5 3.1195 no 3_566
H11 C26 3.3091 no 3_666
H11 C27 3.2523 no 3_666
H11 C30 3.2043 no 3_666
H11 H19 3.0852 no 3_566
H11 H28 3.2448 no 3_666
H11 H36 2.7826 no 3_666
H11 H37 3.1564 no 3_666
H12 Cl5 3.3848 no 3_566
H12 C19 2.7802 no 3_566
H12 H18 2.4154 no 3_566
H12 H19 2.4390 no 3_566
H12 H20 3.0783 no 3_566
H13 C23 3.1427 no 3_666
H13 C24 3.2226 no 3_666
H13 C28 3.0784 no 3_666
H13 C91 3.3056 no 4_565
H13 C92 3.5377 no 4_565
H13 C99 3.3302 no 4_565
H13 C100 3.3589 no 4_565
H13 H27 3.1177 no 3_666
H13 H30 2.5582 no 3_666
H13 H31 3.1536 no 3_666
H14 C24 3.5228 no 3_666
H14 C25 3.2373 no 3_666
H14 C26 3.5920 no 3_666
H14 C29 3.4862 no 3_666
H14 H33 2.8645 no 3_666
H15 C22 3.1119 no 3_666
H15 C23 3.2268 no 3_666
H15 C24 3.1497 no 3_666
H15 C25 2.9673 no 3_666
H15 C26 2.8455 no 3_666
H15 C27 2.9297 no 3_666
H15 H28 3.2844 no 3_666
H15 H33 3.5311 no 3_666
H16 C35 3.5181 no 1_455
H16 C39 3.4055 no 1_455
H16 H39 3.1226 no 1_455
H16 H47 3.2256 no 1_455
H16 H48 2.9631 no 1_455
H16 H72 3.3256 no 3_566
H16 H97 3.2909 no .
H17 Cl10 3.3321 no 2_555
H17 H65 3.4543 no 4_465
H17 H96 3.3190 no .
H17 H97 3.4618 no .
H18 C7 3.4562 no 3_566
H18 C8 3.2247 no 3_566
H18 C67 3.0086 no 3_566
H18 H12 2.4154 no 3_566
H18 H69 3.3745 no 3_566
H18 H72 2.7283 no 3_566
H18 H73 2.5311 no 3_566
H19 Cl5 2.9233 no .
H19 C8 3.1338 no 3_566
H19 H11 3.0852 no 3_566
H19 H12 2.4390 no 3_566
H19 H48 3.1862 no 1_455
H20 C6 3.3543 no 3_566
H20 C7 3.5593 no 3_566
H20 C8 3.5895 no 3_566
H20 C39 3.1641 no 1_455
H20 H10 3.0898 no 3_566
H20 H12 3.0783 no 3_566
H20 H29 3.4817 no 3_566
H20 H30 3.2474 no 3_566
H20 H47 2.7178 no 1_455
H20 H48 2.7327 no 1_455
H20 H72 3.0471 no 3_566
H20 H73 3.3046 no 3_566
H21 C34 3.4012 no 1_455
H21 C35 3.1746 no 1_455
H21 C38 3.2984 no 1_455
H21 C90 3.4660 no 4_465
H21 H39 2.8292 no 1_455
H21 H43 3.1537 no 1_455
H21 H44 2.9242 no 1_455
H21 H77 3.1757 no 2_455
H21 H78 3.5535 no 2_455
H21 H97 3.5396 no .
H22 C69 3.2947 no 2_455
H22 H59 3.4527 no 4_465
H22 H77 2.9748 no 2_455
H22 H78 2.7326 no 2_455
H23 C89 3.1133 no 4_465
H23 C90 3.1754 no 4_465
H23 C97 3.5025 no 4_465
H23 H59 2.8361 no 4_465
H23 H64 3.2373 no 4_465
H23 H77 3.5569 no 2_455
H24 C68 3.0680 no 3_566
H24 H74 2.5109 no 3_566
H24 H75 2.7629 no 3_566
H25 H74 3.5045 no 3_566
H25 H75 3.1247 no 3_566
H25 H105 2.8162 no .
H26 Cl4 2.8219 no .
H26 H96 2.9576 no .
H26 H105 3.0109 no .
H26 H106 3.4672 no .
H27 C91 3.5992 no 2_545
H27 C92 3.2394 no 2_545
H27 C100 2.9309 no 2_545
H27 H13 3.1177 no 3_666
H27 H100 2.9220 no .
H27 H103 3.4621 no 2_545
H27 H104 3.5268 no 2_545
H28 Cl5 3.0709 no 1_655
H28 C93 3.5879 no .
H28 H11 3.2448 no 3_666
H28 H15 3.2844 no 3_666
H28 H101 3.4439 no .
H29 H20 3.4817 no 3_566
H29 H99 3.5203 no .
H29 H100 3.5180 no .
H30 C10 3.2056 no 3_666
H30 H13 2.5582 no 3_666
H30 H20 3.2474 no 3_566
H30 H47 2.7295 no 3_666
H31 C91 3.1055 no 2_545
H31 C100 3.3302 no 2_545
H31 H13 3.1536 no 3_666
H31 H100 3.2279 no .
H31 H103 3.2518 no 2_545
H31 H110 2.9798 no 2_545
H32 Cl10 3.3890 no .
H32 C65 3.2878 no 1_655
H32 C69 3.3620 no 1_655
H32 H70 2.6271 no 1_655
H32 H78 2.6435 no 1_655
H32 H79 3.4672 no 1_655
H33 C65 3.0581 no 1_655
H33 C66 3.2691 no 1_655
H33 C69 3.2510 no 1_655
H33 H9 3.3683 no 3_666
H33 H14 2.8645 no 3_666
H33 H15 3.5311 no 3_666
H33 H70 2.8075 no 1_655
H33 H78 2.9444 no 1_655
H33 H79 3.0761 no 1_655
H33 H93 3.4429 no 1_655
H34 Cl6 3.1986 no 1_655
H34 Cl10 3.4134 no .
H34 C69 3.1703 no 1_655
H34 H70 3.5935 no 1_655
H34 H78 2.6946 no 1_655
H34 H79 2.8411 no 1_655
H34 H101 3.4008 no .
H35 C93 3.2598 no .
H36 Cl5 3.2980 no 1_655
H36 C93 3.5984 no .
H36 H10 3.3779 no 3_666
H36 H11 2.7826 no 3_666
H37 C6 3.2379 no 3_666
H37 H10 2.5357 no 3_666
H37 H11 3.1564 no 3_666
H38 Cl9 3.3916 no 2_555
H38 O2 3.3106 no .
H38 C87 3.5025 no .
H38 C88 3.5291 no .
H38 H52 3.0842 no 2_555
H38 H108 3.2093 no .
H38 H111 2.7514 no .
H39 Cl8 3.0299 no 1_655
H39 C15 3.5071 no 1_655
H39 C82 3.4752 no 1_655
H39 H16 3.1226 no 1_655
H39 H21 2.8292 no 1_655
H39 H97 3.0501 no 1_655
H40 O1 2.8050 no .
H40 O2 3.1515 no .
H40 H105 3.2360 no .
H40 H113 2.8821 no .
H40 H114 2.3977 no .
H41 Cl9 2.8327 no 2_555
H41 O2 3.2333 no .
H41 C85 3.5255 no .
H41 H105 2.7837 no .
H41 H114 3.4249 no .
H42 C99 3.1953 no 4_565
H43 Cl7 3.0630 no 1_655
H43 C65 3.3635 no 2_555
H43 C66 3.4622 no 2_555
H43 H21 3.1537 no 1_655
H43 H70 3.4460 no 2_555
H43 H77 3.5285 no 2_555
H44 C44 3.5098 no 2_555
H44 C45 3.3189 no 2_555
H44 C61 3.1012 no 2_555
H44 C65 3.3319 no 2_555
H44 C66 2.7820 no 2_555
H44 C69 2.9355 no 2_555
H44 H21 2.9242 no 1_655
H44 H52 2.6961 no 2_555
H44 H77 2.3833 no 2_555
H44 H78 3.2701 no 2_555
H45 C61 3.3049 no 2_555
H45 C62 3.4211 no 2_555
H45 C63 3.5914 no 2_555
H45 C65 3.5159 no 2_555
H45 C66 3.3479 no 2_555
H45 C88 3.5870 no .
H45 H52 3.4314 no 2_555
H45 H108 3.3474 no .
H45 H111 2.9932 no .
H45 H112 3.5020 no .
H46 H10 3.5192 no 3_666
H47 C19 3.5844 no 1_655
H47 H10 2.8005 no 3_666
H47 H16 3.2256 no 1_655
H47 H20 2.7178 no 1_655
H47 H30 2.7295 no 3_666
H48 Cl8 3.4137 no 1_655
H48 C15 3.4456 no 1_655
H48 C19 3.2910 no 1_655
H48 H16 2.9631 no 1_655
H48 H19 3.1862 no 1_655
H48 H20 2.7327 no 1_655
H48 H97 3.5579 no 1_655
H49 C49 3.5055 no 3_565
H49 C75 3.5296 no 3_565
H49 C78 3.0847 no 3_565
H49 C96 3.4670 no 3_665
H49 H55 2.8556 no 3_565
H49 H89 2.5898 no 3_565
H49 H90 2.8910 no 3_565
H50 C48 3.4926 no 3_565
H50 C49 3.4883 no 3_565
H50 C70 2.7918 no 3_565
H50 C71 3.0109 no 3_565
H50 C72 3.1360 no 3_565
H50 C73 3.0977 no 3_565
H50 C74 2.9282 no 3_565
H50 C75 2.7933 no 3_565
H50 H55 2.9670 no 3_565
H50 H81 3.4445 no 3_565
H51 O4 2.8272 no .
H51 C95 3.5678 no .
H51 H102 2.9642 no .
H52 Cl9 3.4274 no .
H52 C38 3.4014 no 2_545
H52 C89 3.5744 no 3_565
H52 C97 3.4584 no 3_565
H52 C98 3.3104 no 3_565
H52 H38 3.0842 no 2_545
H52 H44 2.6961 no 2_545
H52 H45 3.4314 no 2_545
H53 Cl9 2.9362 no .
H53 C83 2.9924 no .
H53 C84 3.2449 no .
H53 H87 3.5305 no 3_565
H53 H99 2.6382 no .
H53 H102 2.5106 no .
H54 Cl9 3.4891 no .
H54 C72 3.3586 no 3_565
H54 C89 3.4433 no 3_565
H54 C97 3.0879 no 3_565
H54 C98 3.5399 no 3_565
H54 H80 3.1978 no 3_565
H54 H87 3.3989 no 3_565
H55 C40 3.5853 no 3_565
H55 C41 2.8601 no 3_565
H55 C42 2.9800 no 3_565
H55 C43 3.4068 no 3_565
H55 C49 3.1841 no 3_565
H55 C50 3.3403 no 3_565
H55 C51 3.5284 no 3_565
H55 C60 3.3822 no 3_565
H55 H49 2.8556 no 3_565
H55 H50 2.9670 no 3_565
H55 H55 3.0894 no 3_565
H55 H56 2.9736 no 3_565
H55 H66 3.2698 no 3_565
H55 H68 2.6493 no 3_565
H55 H83 3.0901 no 3_565
H56 C48 3.3996 no 3_565
H56 C49 3.2851 no 3_565
H56 C70 3.1184 no 3_565
H56 C71 2.7073 no 3_565
H56 C72 3.2394 no 3_565
H56 C76 2.8187 no 3_565
H56 H55 2.9736 no 3_565
H56 H68 3.1718 no 3_565
H56 H80 3.5039 no 3_565
H56 H82 2.8580 no 3_565
H56 H83 2.4795 no 3_565
H57 C60 3.3535 no 3_565
H57 C89 3.3595 no 3_565
H57 C97 3.1393 no 3_565
H57 H67 2.9777 no 3_565
H57 H68 2.9285 no 3_565
H57 H82 3.3424 no 3_565
H57 H83 3.4567 no 3_565
H58 Cl8 3.5292 no 1_655
H58 H108 3.0668 no .
H59 C20 3.5588 no 4_564
H59 H22 3.4527 no 4_564
H59 H23 2.8361 no 4_564
H60 C93 2.9751 no .
H61 O1 2.7106 no .
H61 H108 3.1912 no .
H61 H113 3.4298 no .
H61 H114 2.9910 no .
H62 Cl8 2.8370 no 1_655
H63 C63 3.3189 no 2_555
H63 C64 3.0667 no 2_555
H63 C68 2.8827 no 2_555
H63 H69 3.2394 no 2_555
H63 H75 2.4574 no 2_555
H63 H76 2.8088 no 2_555
H63 H85 3.0796 no 1_655
H64 C16 3.5494 no 4_564
H64 C63 3.1806 no 2_555
H64 C64 3.5427 no 2_555
H64 C68 3.5152 no 2_555
H64 H23 3.2373 no 4_564
H64 H69 2.7216 no 2_555
H64 H75 2.8140 no 2_555
H64 H112 2.8105 no .
H65 C68 3.4632 no 2_555
H65 H17 3.4543 no 4_564
H65 H75 2.6856 no 2_555
H65 H76 3.5004 no 2_555
H65 H85 3.1520 no 1_655
H66 Cl6 3.2662 no 3_565
H66 C49 3.5177 no 3_565
H66 H55 3.2698 no 3_565
H66 H89 2.8667 no 3_565
H67 C89 2.9226 no .
H67 C97 3.0527 no .
H67 H57 2.9777 no 3_565
H68 C49 3.0950 no 3_565
H68 C50 3.3192 no 3_565
H68 C51 3.3045 no 3_565
H68 H55 2.6493 no 3_565
H68 H56 3.1718 no 3_565
H68 H57 2.9285 no 3_565
H69 C1 3.4714 no 3_566
H69 C2 3.3536 no 3_566
H69 C13 2.9887 no 3_566
H69 C14 3.0431 no 3_566
H69 C15 3.3896 no 3_566
H69 C18 3.3142 no 3_566
H69 C59 3.3811 no 2_545
H69 H7 2.8228 no 3_566
H69 H18 3.3745 no 3_566
H69 H63 3.2394 no 2_545
H69 H64 2.7216 no 2_545
H70 Cl7 3.1114 no 2_445
H70 C29 3.1343 no 1_455
H70 H32 2.6271 no 1_455
H70 H33 2.8075 no 1_455
H70 H34 3.5935 no 1_455
H70 H43 3.4460 no 2_545
H71 C88 3.4079 no 2_545
H71 H110 3.4852 no 2_545
H71 H111 2.8621 no 2_545
H71 H112 3.3509 no 2_545
H72 C14 3.2574 no 3_566
H72 C15 3.4138 no 3_566
H72 C19 3.1428 no 3_566
H72 C88 3.4727 no 2_545
H72 H7 3.5992 no 3_566
H72 H16 3.3256 no 3_566
H72 H18 2.7283 no 3_566
H72 H20 3.0471 no 3_566
H72 H110 3.5138 no 2_545
H72 H111 3.3206 no 2_545
H72 H112 3.0309 no 2_545
H73 C19 3.2911 no 3_566
H73 H7 3.1698 no 3_566
H73 H18 2.5311 no 3_566
H73 H20 3.3046 no 3_566
H74 C21 3.3137 no 3_566
H74 H24 2.5109 no 3_566
H74 H25 3.5045 no 3_566
H75 C18 3.2320 no 3_566
H75 C21 3.1791 no 3_566
H75 C59 2.8091 no 2_545
H75 H24 2.7629 no 3_566
H75 H25 3.1247 no 3_566
H75 H63 2.4574 no 2_545
H75 H64 2.8140 no 2_545
H75 H65 2.6856 no 2_545
H76 Cl7 3.5265 no 2_445
H76 C59 3.5268 no 2_545
H76 C77 3.4056 no 2_445
H76 C92 3.2245 no 2_445
H76 H63 2.8088 no 2_545
H76 H65 3.5004 no 2_545
H76 H85 3.0480 no 2_445
H76 H86 2.9219 no 2_445
H77 C20 3.4122 no 2_445
H77 C38 3.2985 no 2_545
H77 C89 3.5735 no 3_565
H77 H21 3.1757 no 2_445
H77 H22 2.9748 no 2_445
H77 H23 3.5569 no 2_445
H77 H43 3.5285 no 2_545
H77 H44 2.3833 no 2_545
H78 C20 3.5212 no 2_445
H78 C29 2.9246 no 1_455
H78 H21 3.5535 no 2_445
H78 H22 2.7326 no 2_445
H78 H32 2.6435 no 1_455
H78 H33 2.9444 no 1_455
H78 H34 2.6946 no 1_455
H78 H44 3.2701 no 2_545
H79 Cl6 2.9556 no .
H79 C29 3.2980 no 1_455
H79 C80 3.2594 no .
H79 H32 3.4672 no 1_455
H79 H33 3.0761 no 1_455
H79 H34 2.8411 no 1_455
H79 H93 3.0412 no .
H79 H94 3.4505 no .
H80 O3 2.6319 no .
H80 O5 3.3172 no .
H80 C89 3.4540 no .
H80 C90 3.5666 no .
H80 C91 3.5156 no .
H80 C92 3.4251 no .
H80 C97 3.1233 no .
H80 C98 3.4795 no .
H80 C99 3.4286 no .
H80 C100 3.5814 no .
H80 H54 3.1978 no 3_565
H80 H56 3.5039 no 3_565
H80 H95 3.5372 no .
H80 H106 3.3829 no .
H80 H107 2.9651 no .
H81 Cl8 3.3361 no .
H81 C95 3.2052 no 3_565
H81 C96 3.0937 no 3_565
H81 H50 3.4445 no 3_565
H81 H95 3.3704 no .
H82 C51 3.5415 no 3_565
H82 C86 3.4319 no .
H82 C89 3.1523 no .
H82 C97 2.9797 no .
H82 H56 2.8580 no 3_565
H82 H57 3.3424 no 3_565
H82 H106 3.2356 no .
H82 H107 2.9681 no .
H82 H109 2.7605 no .
H83 C51 3.3027 no 3_565
H83 H55 3.0901 no 3_565
H83 H56 2.4795 no 3_565
H83 H57 3.4567 no 3_565
H84 Cl4 3.0497 no .
H84 O1 2.8691 no .
H84 O2 3.1960 no .
H84 C86 3.0622 no .
H84 H106 2.5352 no .
H84 H107 3.0609 no .
H84 H109 3.1026 no .
H84 H113 2.7234 no .
H84 H114 2.8211 no .
H85 C59 3.5097 no 1_455
H85 H63 3.0796 no 1_455
H85 H65 3.1520 no 1_455
H85 H76 3.0480 no 2_455
H85 H95 3.5814 no .
H86 O3 3.3632 no .
H86 C91 3.5937 no .
H86 C92 2.6215 no .
H86 C99 3.1372 no .
H86 C100 3.0419 no .
H86 H76 2.9219 no 2_455
H87 Cl9 3.5339 no 3_565
H87 H53 3.5305 no 3_565
H87 H54 3.3989 no 3_565
H87 H102 3.4682 no 3_565
H88 Cl6 3.2279 no .
H88 Cl8 3.2238 no .
H88 C79 3.5621 no .
H88 C93 3.5537 no 1_455
H88 H91 2.8733 no .
H89 Cl6 3.0755 no .
H89 C41 3.4046 no 3_565
H89 H49 2.5898 no 3_565
H89 H66 2.8667 no 3_565
H89 H91 3.5162 no .
H90 C93 3.4333 no 1_455
H90 C94 3.4162 no 1_455
H90 C96 3.2695 no 3_565
H90 H49 2.8910 no 3_565
H91 Cl4 3.0852 no .
H91 N12 2.7839 no .
H91 N13 3.4634 no .
H91 C48 3.4605 no .
H91 C78 3.5491 no .
H91 H1 3.2621 no .
H91 H6 2.3823 no .
H91 H88 2.8733 no .
H91 H89 3.5162 no .
H91 H98 3.3666 no .
H92 Ru1 3.4264 no .
H92 Cl1 2.9134 no .
H92 Cl3 3.1608 no .
H92 Cl4 3.5317 no .
H92 N1 2.9377 no .
H92 N2 2.9125 no .
H92 H1 2.7777 no .
H92 H5 3.4526 no .
H92 H6 3.1210 no .
H93 Cl1 2.9407 no .
H93 N10 3.1508 no .
H93 H5 2.6177 no .
H93 H9 3.1477 no 3_566
H93 H33 3.4429 no 1_455
H93 H79 3.0412 no .
H94 Ru2 3.4473 no .
H94 Cl1 3.3207 no .
H94 Cl3 3.3309 no .
H94 N10 2.7029 no .
H94 N11 2.9401 no .
H94 N12 3.0691 no .
H94 N13 2.8002 no .
H94 H5 2.4075 no .
H94 H6 3.0794 no .
H94 H79 3.4505 no .
H95 Cl4 3.1335 no .
H95 C70 3.5059 no .
H95 C71 3.3879 no .
H95 C72 3.0877 no .
H95 C73 2.9046 no .
H95 C74 2.9700 no .
H95 C75 3.2877 no .
H95 H80 3.5372 no .
H95 H81 3.3704 no .
H95 H85 3.5814 no .
H95 H106 3.2446 no .
H96 Cl4 2.8416 no .
H96 C17 3.2536 no .
H96 C18 3.2385 no .
H96 C21 3.4619 no .
H96 C85 3.4653 no .
H96 H17 3.3190 no .
H96 H26 2.9576 no .
H96 H104 3.0233 no .
H96 H105 3.3357 no .
H96 H106 2.9098 no .
H97 C13 3.1112 no .
H97 C14 2.9719 no .
H97 C15 2.8137 no .
H97 C16 2.8112 no .
H97 C17 2.9365 no .
H97 C18 3.1015 no .
H97 H16 3.2909 no .
H97 H17 3.4618 no .
H97 H21 3.5396 no .
H97 H39 3.0501 no 1_455
H97 H48 3.5579 no 1_455
H98 Cl4 2.6963 no .
H98 C13 3.3695 no .
H98 C18 3.5303 no .
H98 H1 3.1414 no .
H98 H91 3.3666 no .
H99 Cl2 2.8343 no .
H99 C23 3.5311 no .
H99 C46 3.4201 no .
H99 C47 3.4020 no .
H99 H29 3.5203 no .
H99 H53 2.6382 no .
H100 C23 3.2266 no .
H100 C24 2.9560 no .
H100 C25 3.5478 no .
H100 C28 3.5243 no .
H100 C85 3.2876 no 2_545
H100 H27 2.9220 no .
H100 H29 3.5180 no .
H100 H31 3.2279 no .
H100 H103 2.6105 no 2_545
H100 H104 3.4808 no 2_545
H100 H105 3.3067 no 2_545
H101 Cl2 3.1446 no .
H101 O4 3.3602 no .
H101 C23 3.5718 no .
H101 C24 3.2092 no .
H101 C25 2.9696 no .
H101 C26 3.0832 no .
H101 C27 3.4514 no .
H101 C29 3.5953 no .
H101 C94 3.4351 no .
H101 H28 3.4439 no .
H101 H34 3.4008 no .
H102 Cl2 3.2270 no .
H102 O4 2.8098 no .
H102 C47 3.4767 no .
H102 C94 3.5243 no .
H102 C95 3.2295 no .
H102 H51 2.9642 no .
H102 H53 2.5106 no .
H102 H87 3.4682 no 3_565
H103 Cl9 3.4659 no 2_555
H103 C83 3.2980 no 2_555
H103 C100 3.5653 no .
H103 H27 3.4621 no 2_555
H103 H31 3.2518 no 2_555
H103 H100 2.6105 no 2_555
H104 Cl7 3.5813 no .
H104 C81 3.4897 no .
H104 C92 3.2622 no .
H104 C100 3.0626 no .
H104 H27 3.5268 no 2_555
H104 H96 3.0233 no .
H104 H100 3.4808 no 2_555
H105 Cl9 3.3894 no 2_555
H105 C21 3.3526 no .
H105 C37 3.4469 no .
H105 H25 2.8162 no .
H105 H26 3.0109 no .
H105 H40 3.2360 no .
H105 H41 2.7837 no .
H105 H96 3.3357 no .
H105 H100 3.3067 no 2_555
H106 Cl4 2.9082 no .
H106 O1 3.3164 no .
H106 C71 3.4668 no .
H106 C72 3.5545 no .
H106 C76 3.1761 no .
H106 C81 3.4906 no .
H106 H26 3.4672 no .
H106 H80 3.3829 no .
H106 H82 3.2356 no .
H106 H84 2.5352 no .
H106 H95 3.2446 no .
H106 H96 2.9098 no .
H106 H113 3.1708 no .
H106 H114 2.7114 no .
H107 O3 3.0753 no .
H107 O5 3.2445 no .
H107 C72 3.5322 no .
H107 C76 3.3745 no .
H107 C90 3.5428 no .
H107 C91 3.1764 no .
H107 C92 3.4918 no .
H107 C100 3.2738 no .
H107 H80 2.9651 no .
H107 H82 2.9681 no .
H107 H84 3.0609 no .
H107 H114 3.5806 no .
H108 O1 3.3277 no .
H108 C33 3.3685 no .
H108 C52 3.2919 no .
H108 C53 2.8670 no .
H108 C54 2.8020 no .
H108 C55 3.1529 no .
H108 C56 3.5015 no .
H108 C57 3.5865 no .
H108 C58 3.5480 no .
H108 H38 3.2093 no .
H108 H45 3.3474 no .
H108 H58 3.0668 no .
H108 H61 3.1912 no .
H108 H114 2.8142 no .
H109 C52 3.4807 no .
H109 C56 3.3855 no .
H109 C57 3.3238 no .
H109 C76 3.3664 no .
H109 C89 3.5310 no .
H109 H82 2.7605 no .
H109 H84 3.1026 no .
H109 H114 3.2269 no .
H110 O5 3.3668 no .
H110 C90 3.4441 no .
H110 C91 3.4427 no .
H110 H31 2.9798 no 2_555
H110 H71 3.4852 no 2_555
H110 H72 3.5138 no 2_555
H111 C33 3.4755 no .
H111 C67 3.4393 no 2_555
H111 H38 2.7514 no .
H111 H45 2.9932 no .
H111 H71 2.8621 no 2_555
H111 H72 3.3206 no 2_555
H112 C55 3.4670 no .
H112 C59 3.4895 no .
H112 C67 3.5367 no 2_555
H112 H45 3.5020 no .
H112 H64 2.8105 no .
H112 H71 3.3509 no 2_555
H112 H72 3.0309 no 2_555
H113 Cl3 2.8770 no .
H113 Cl4 2.4172 no .
H113 O2 3.1817 no .
H113 N5 3.0747 no .
H113 N8 3.1090 no .
H113 H1 3.5040 no .
H113 H3 2.3179 no .
H113 H4 2.2507 no .
H113 H6 2.9706 no .
H113 H40 2.8821 no .
H113 H61 3.4298 no .
H113 H84 2.7234 no .
H113 H106 3.1708 no .
H114 Cl4 3.1720 no .
H114 O2 2.0698 no .
H114 N5 3.4264 no .
H114 N8 3.4428 no .
H114 C32 3.2637 no .
H114 C37 3.1171 no .
H114 C86 2.9256 no .
H114 C87 2.9612 no .
H114 H3 2.7342 no .
H114 H4 2.5471 no .
H114 H40 2.3977 no .
H114 H41 3.4249 no .
H114 H61 2.9910 no .
H114 H84 2.8211 no .
H114 H106 2.7114 no .
H114 H107 3.5806 no .
H114 H108 2.8142 no .
H114 H109 3.2269 no .

loop_
_geom_hbond_atom_site_label_D
_geom_hbond_atom_site_label_H
_geom_hbond_atom_site_label_A
_geom_hbond_distance_DA
_geom_hbond_distance_DH
_geom_hbond_distance_HA
_geom_hbond_angle_DHA
_geom_hbond_publ_flag
O1 H113 Cl4 3.138(4) 0.776 2.417 154.9 no
O1 H114 O2 2.853(6) 0.823 2.070 158.9 no
N1 H1 Cl4 3.127(4) 0.930 2.198 176.7 no
N3 H2 Cl2 3.073(4) 0.930 2.175 162.1 no
N5 H3 Cl3 3.258(4) 0.930 2.784 112.7 no
N5 H3 O1 3.029(5) 0.930 2.214 145.9 no
N8 H4 O1 2.848(5) 0.930 1.926 170.8 no
N10 H5 Cl1 3.142(4) 0.930 2.225 168.7 no
N12 H6 Cl3 3.283(4) 0.930 2.836 110.7 no
N12 H6 Cl4 3.151(4) 0.930 2.275 156.9 no

loop_
_geom_torsion_atom_site_label_1
_geom_torsion_atom_site_label_2
_geom_torsion_atom_site_label_3
_geom_torsion_atom_site_label_4
_geom_torsion
_geom_torsion_publ_flag
Cl1 Ru1 Cl3 Ru2 -52.07(6) no
Cl1 Ru1 N2 N1 -113.7(3) no
Cl1 Ru1 N2 C3 79.3(2) no
Cl1 Ru1 N4 N3 105.9(3) no
Cl1 Ru1 N4 C7 -83.5(2) no
Cl1 Ru1 N7 C4 -58.39(16) no
Cl1 Ru1 N7 C8 62.09(17) no
Cl1 Ru1 N7 C12 -177.88(17) no
Cl3 Ru1 N2 N1 -17.4(4) no
Cl3 Ru1 N2 C3 175.56(18) no
N2 Ru1 Cl3 Ru2 -143.35(11) no
Cl3 Ru1 N4 N3 9.9(4) no
Cl3 Ru1 N4 C7 -179.56(19) no
N4 Ru1 Cl3 Ru2 37.74(11) no
Cl3 Ru1 N6 N5 -0.6(3) no
Cl3 Ru1 N6 C11 -178.5(3) no
N6 Ru1 Cl3 Ru2 127.64(11) no
N2 Ru1 N4 N3 -167.0(3) no
N2 Ru1 N4 C7 3.5(6) no
N4 Ru1 N2 N1 159.5(3) no
N4 Ru1 N2 C3 -7.5(6) no
N2 Ru1 N6 N5 -102.2(3) no
N2 Ru1 N6 C11 79.9(3) no
N6 Ru1 N2 N1 71.7(4) no
N6 Ru1 N2 C3 -95.3(3) no
N2 Ru1 N7 C4 30.98(17) no
N2 Ru1 N7 C8 151.5(2) no
N2 Ru1 N7 C12 -88.5(2) no
N7 Ru1 N2 N1 152.7(4) no
N7 Ru1 N2 C3 -14.3(2) no
N4 Ru1 N6 N5 98.1(3) no
N4 Ru1 N6 C11 -79.8(3) no
N6 Ru1 N4 N3 -79.4(4) no
N6 Ru1 N4 C7 91.1(3) no
N4 Ru1 N7 C4 -146.7(2) no
N4 Ru1 N7 C8 -26.18(18) no
N4 Ru1 N7 C12 93.9(2) no
N7 Ru1 N4 N3 -160.3(4) no
N7 Ru1 N4 C7 10.2(2) no
N6 Ru1 N7 C4 121.80(19) no
N6 Ru1 N7 C8 -117.7(2) no
N6 Ru1 N7 C12 2.31(19) no
N7 Ru1 N6 N5 178.3(4) no
N7 Ru1 N6 C11 0.4(3) no
Cl2 Ru2 Cl3 Ru1 -55.28(7) no
Cl2 Ru2 N9 N8 -98.2(4) no
Cl2 Ru2 N9 C42 79.3(2) no
Cl2 Ru2 N11 N10 104.9(3) no
Cl2 Ru2 N11 C46 -77.01(19) no
Cl2 Ru2 N14 C43 -62.83(17) no
Cl2 Ru2 N14 C47 57.20(19) no
Cl2 Ru2 N14 C51 174.88(18) no
Cl3 Ru2 N9 N8 0.1(4) no
Cl3 Ru2 N9 C42 177.57(19) no
N9 Ru2 Cl3 Ru1 -144.38(11) no
Cl3 Ru2 N11 N10 6.8(4) no
Cl3 Ru2 N11 C46 -175.06(17) no
N11 Ru2 Cl3 Ru1 33.92(11) no
Cl3 Ru2 N13 N12 25.2(3) no
Cl3 Ru2 N13 C50 176.0(3) no
N13 Ru2 Cl3 Ru1 131.76(11) no
N9 Ru2 N11 N10 -178.0(3) no
N9 Ru2 N11 C46 0.1(5) no
N11 Ru2 N9 N8 -175.1(3) no
N11 Ru2 N9 C42 2.4(6) no
N9 Ru2 N13 N12 -72.4(3) no
N9 Ru2 N13 C50 78.3(3) no
N13 Ru2 N9 N8 87.8(4) no
N13 Ru2 N9 C42 -94.7(3) no
N9 Ru2 N14 C43 24.94(18) no
N9 Ru2 N14 C47 145.0(3) no
N9 Ru2 N14 C51 -97.3(2) no
N14 Ru2 N9 N8 170.0(4) no
N14 Ru2 N9 C42 -12.5(2) no
N11 Ru2 N13 N12 127.9(3) no
N11 Ru2 N13 C50 -81.4(3) no
N13 Ru2 N11 N10 -83.4(4) no
N13 Ru2 N11 C46 94.6(3) no
N11 Ru2 N14 C43 -149.9(2) no
N11 Ru2 N14 C47 -29.83(19) no
N11 Ru2 N14 C51 87.8(2) no
N14 Ru2 N11 N10 -163.0(4) no
N14 Ru2 N11 C46 15.0(2) no
N13 Ru2 N14 C43 110.2(2) no
N13 Ru2 N14 C47 -129.7(3) no
N13 Ru2 N14 C51 -12.0(2) no
N14 Ru2 N13 N12 -154.4(4) no
N14 Ru2 N13 C50 -3.7(3) no
C86 O2 C87 C88 70.0(8) no
C87 O2 C86 C85 -110.1(7) no
O5 O3 C90 O5 0.0 no
O5 O3 C90 C89 178.1(19) no
O5 O3 C90 C97 -178.9(16) no
O5 O3 C90 C98 -115.3(11) no
C90 O3 O5 C90 0.0(12) no
C90 O3 O5 C91 -170.3(12) no
C90 O3 O5 C98 38.0(12) no
C90 O3 O5 C99 154.5(12) no
O5 O3 C91 O5 -0.0 no
O5 O3 C91 C92 175.0(6) no
O5 O3 C91 C99 112.9(6) no
O5 O3 C91 C100 -173.0(7) no
C91 O3 O5 C90 170.3(4) no
C91 O3 O5 C91 0.0(4) no
C91 O3 O5 C98 -151.7(4) no
C91 O3 O5 C99 -35.1(4) no
O5 O3 C98 O5 0.0 no
O5 O3 C98 C89 104.0 no
O5 O3 C98 C90 45.5 no
O5 O3 C98 C97 117.4 no
C98 O3 O5 C90 -38.0 no
C98 O3 O5 C91 151.7 no
C98 O3 O5 C98 0.0 no
C98 O3 O5 C99 116.6 no
O5 O3 C99 O5 0.0 no
O5 O3 C99 C91 -54.9 no
O5 O3 C99 C92 -118.8 no
O5 O3 C99 C100 -100.6 no
C99 O3 O5 C90 -154.5 no
C99 O3 O5 C91 35.1 no
C99 O3 O5 C98 -116.6 no
C99 O3 O5 C99 0.0 no
C90 O3 C91 O5 7.8(10) no
C90 O3 C91 C92 -177.2(10) no
C90 O3 C91 C99 120.7(10) no
C90 O3 C91 C100 -165.3(10) no
C91 O3 C90 O5 -9.0(11) no
C91 O3 C90 C89 169.1(10) no
C91 O3 C90 C97 172.1(7) no
C91 O3 C90 C98 -124.3(5) no
C90 O3 C98 O5 -45.5(7) no
C90 O3 C98 C89 58.6(7) no
C90 O3 C98 C90 -0.0(7) no
C90 O3 C98 C97 71.9(7) no
C98 O3 C90 O5 115.3(11) no
C98 O3 C90 C89 -66.6(10) no
C98 O3 C90 C97 -63.6(7) no
C98 O3 C90 C98 -0.0 no
C90 O3 C99 O5 -23.1(10) no
C90 O3 C99 C91 -78.0(10) no
C90 O3 C99 C92 -141.8(10) no
C90 O3 C99 C100 -123.6(10) no
C99 O3 C90 O5 30.7(13) no
C99 O3 C90 C89 -151.2(6) no
C99 O3 C90 C97 -148.2(4) no
C99 O3 C90 C98 -84.5(6) no
C91 O3 C98 O5 31.2(4) no
C91 O3 C98 C89 135.2(4) no
C91 O3 C98 C90 76.7(4) no
C91 O3 C98 C97 148.6(4) no
C98 O3 C91 O5 -34.5(4) no
C98 O3 C91 C92 140.5(3) no
C98 O3 C91 C99 78.4(5) no
C98 O3 C91 C100 152.4(4) no
C91 O3 C99 O5 54.9(6) no
C91 O3 C99 C91 0.0(6) no
C91 O3 C99 C92 -63.8(6) no
C91 O3 C99 C100 -45.7(6) no
C99 O3 C91 O5 -112.9(6) no
C99 O3 C91 C92 62.1(4) no
C99 O3 C91 C99 0.0 no
C99 O3 C91 C100 74.1(6) no
C98 O3 C99 O5 -67.4 no
C98 O3 C99 C91 -122.3 no
C98 O3 C99 C92 173.8 no
C98 O3 C99 C100 -168.0 no
C99 O3 C98 O5 71.7 no
C99 O3 C98 C89 175.8 no
C99 O3 C98 C90 117.2 no
C99 O3 C98 C97 -170.9 no
C94 O4 C95 C96 -81.4(8) no
C95 O4 C94 C93 161.7(7) no
O3 O5 C90 O3 0.0 no
O3 O5 C90 C89 -3(3) no
O3 O5 C90 C97 1(2) no
O3 O5 C90 C98 59.8(11) no
O3 O5 C91 O3 0.0 no
O3 O5 C91 C92 -7.5(9) no
O3 O5 C91 C99 -60.5(4) no
O3 O5 C91 C100 13.2(13) no
O3 O5 C98 O3 0.0 no
O3 O5 C98 C89 -84.3 no
O3 O5 C98 C90 -119.3 no
O3 O5 C98 C97 -69.1 no
O3 O5 C99 O3 0.0 no
O3 O5 C99 C91 112.1 no
O3 O5 C99 C92 75.6 no
O3 O5 C99 C100 89.4 no
C90 O5 C98 O3 119.3(12) no
C90 O5 C98 C89 35.0(12) no
C90 O5 C98 C90 0.0(12) no
C90 O5 C98 C97 50.2(12) no
C98 O5 C90 O3 -59.8(11) no
C98 O5 C90 C89 -63(2) no
C98 O5 C90 C97 -58.4(13) no
C98 O5 C90 C98 0.0 no
C90 O5 C99 O3 71.1(18) no
C90 O5 C99 C91 -176.7(18) no
C90 O5 C99 C92 146.7(18) no
C90 O5 C99 C100 160.6(18) no
C99 O5 C90 O3 -64.4(15) no
C99 O5 C90 C89 -67(4) no
C99 O5 C90 C97 -63(3) no
C99 O5 C90 C98 -5(3) no
C91 O5 C98 O3 -62.8(6) no
C91 O5 C98 C89 -147.1(6) no
C91 O5 C98 C90 177.9(6) no
C91 O5 C98 C97 -131.9(6) no
C98 O5 C91 O3 60.3(6) no
C98 O5 C91 C92 52.8(13) no
C98 O5 C91 C99 -0.1(9) no
C98 O5 C91 C100 73.5(16) no
C91 O5 C99 O3 -112.1(5) no
C91 O5 C99 C91 -0.0(5) no
C91 O5 C99 C92 -36.6(5) no
C91 O5 C99 C100 -22.7(5) no
C99 O5 C91 O3 60.5(4) no
C99 O5 C91 C92 53.0(7) no
C99 O5 C91 C99 -0.0 no
C99 O5 C91 C100 73.7(13) no
C98 O5 C99 O3 67.8 no
C98 O5 C99 C91 179.9 no
C98 O5 C99 C92 143.4 no
C98 O5 C99 C100 157.2 no
C99 O5 C98 O3 -62.9 no
C99 O5 C98 C89 -147.1 no
C99 O5 C98 C90 177.8 no
C99 O5 C98 C97 -132.0 no
N2 N1 C1 C2 0.2(5) no
N2 N1 C1 C13 177.8(3) no
C1 N1 N2 Ru1 -168.1(3) no
C1 N1 N2 C3 -0.5(4) no
Ru1 N2 C3 C2 171.8(2) no
Ru1 N2 C3 C4 -7.1(4) no
N1 N2 C3 C2 0.6(4) no
N1 N2 C3 C4 -178.2(3) no
N4 N3 C5 C6 -0.8(5) no
N4 N3 C5 C22 -179.4(3) no
C5 N3 N4 Ru1 171.5(3) no
C5 N3 N4 C7 0.4(4) no
Ru1 N4 C7 C6 -173.2(2) no
Ru1 N4 C7 C8 9.1(4) no
N3 N4 C7 C6 0.2(4) no
N3 N4 C7 C8 -177.5(3) no
N6 N5 C9 C10 0.4(5) no
N6 N5 C9 C31 -178.0(3) no
C9 N5 N6 Ru1 -178.3(3) no
C9 N5 N6 C11 -0.3(4) no
Ru1 N6 C11 C10 178.4(2) no
Ru1 N6 C11 C12 -3.2(5) no
N5 N6 C11 C10 0.0(5) no
N5 N6 C11 C12 178.4(3) no
Ru1 N7 C4 C3 -41.9(3) no
Ru1 N7 C8 C7 37.1(3) no
Ru1 N7 C12 C11 -4.4(4) no
C4 N7 C8 C7 153.8(3) no
C8 N7 C4 C3 -159.0(3) no
C4 N7 C12 C11 -121.9(4) no
C12 N7 C4 C3 78.4(4) no
C8 N7 C12 C11 114.1(4) no
C12 N7 C8 C7 -83.7(4) no
N9 N8 C40 C41 0.3(5) no
N9 N8 C40 C52 -174.4(3) no
C40 N8 N9 Ru2 177.4(4) no
C40 N8 N9 C42 -0.2(4) no
Ru2 N9 C42 C41 -178.4(2) no
Ru2 N9 C42 C43 -3.8(5) no
N8 N9 C42 C41 -0.0(4) no
N8 N9 C42 C43 174.5(3) no
N11 N10 C44 C45 -0.0(4) no
N11 N10 C44 C61 -179.0(3) no
C44 N10 N11 Ru2 178.2(3) no
C44 N10 N11 C46 -0.0(4) no
Ru2 N11 C46 C45 -178.6(2) no
Ru2 N11 C46 C47 3.8(4) no
N10 N11 C46 C45 0.1(4) no
N10 N11 C46 C47 -177.5(3) no
N13 N12 C48 C49 -0.2(5) no
N13 N12 C48 C70 -174.4(4) no
C48 N12 N13 Ru2 153.3(4) no
C48 N12 N13 C50 0.5(5) no
Ru2 N13 C50 C49 -158.3(3) no
Ru2 N13 C50 C51 19.4(5) no
N12 N13 C50 C49 -0.6(5) no
N12 N13 C50 C51 177.1(3) no
Ru2 N14 C43 C42 -32.9(4) no
Ru2 N14 C47 C46 39.1(4) no
Ru2 N14 C51 C50 24.5(4) no
C43 N14 C47 C46 156.6(3) no
C47 N14 C43 C42 -150.8(3) no
C43 N14 C51 C50 -94.6(4) no
C51 N14 C43 C42 87.3(4) no
C47 N14 C51 C50 141.9(4) no
C51 N14 C47 C46 -79.1(4) no
N1 C1 C2 C3 0.1(5) no
N1 C1 C13 C14 124.6(4) no
N1 C1 C13 C18 -61.0(6) no
C2 C1 C13 C14 -58.5(6) no
C2 C1 C13 C18 116.0(5) no
C13 C1 C2 C3 -177.2(4) no
C1 C2 C3 N2 -0.5(5) no
C1 C2 C3 C4 178.1(4) no
N2 C3 C4 N7 33.6(5) no
C2 C3 C4 N7 -145.0(5) no
N3 C5 C6 C7 0.8(5) no
N3 C5 C22 C23 -119.2(4) no
N3 C5 C22 C27 60.0(5) no
C6 C5 C22 C23 62.7(6) no
C6 C5 C22 C27 -118.2(5) no
C22 C5 C6 C7 179.2(5) no
C5 C6 C7 N4 -0.6(5) no
C5 C6 C7 C8 176.5(4) no
N4 C7 C8 N7 -31.6(5) no
C6 C7 C8 N7 151.4(5) no
N5 C9 C10 C11 -0.4(5) no
N5 C9 C31 C32 81.0(5) no
N5 C9 C31 C36 -97.8(5) no
C10 C9 C31 C32 -96.8(6) no
C10 C9 C31 C36 84.3(6) no
C31 C9 C10 C11 177.8(4) no
C9 C10 C11 N6 0.2(5) no
C9 C10 C11 C12 -177.8(4) no
N6 C11 C12 N7 5.0(5) no
C10 C11 C12 N7 -177.1(4) no
C1 C13 C14 C15 174.1(4) no
C1 C13 C14 C19 -8.4(6) no
C1 C13 C18 C17 -174.8(4) no
C1 C13 C18 C21 5.2(6) no
C14 C13 C18 C17 -0.3(6) no
C14 C13 C18 C21 179.6(4) no
C18 C13 C14 C15 -0.4(6) no
C18 C13 C14 C19 177.1(4) no
C13 C14 C15 C16 0.6(6) no
C19 C14 C15 C16 -176.9(4) no
C14 C15 C16 C17 -0.2(7) no
C14 C15 C16 C20 179.6(4) no
C15 C16 C17 C18 -0.6(7) no
C20 C16 C17 C18 179.7(5) no
C16 C17 C18 C13 0.8(7) no
C16 C17 C18 C21 -179.1(4) no
C5 C22 C23 C24 179.4(3) no
C5 C22 C23 C28 1.6(6) no
C5 C22 C27 C26 -179.6(3) no
C5 C22 C27 C30 1.2(6) no
C23 C22 C27 C26 -0.5(6) no
C23 C22 C27 C30 -179.7(4) no
C27 C22 C23 C24 0.3(6) no
C27 C22 C23 C28 -177.5(4) no
C22 C23 C24 C25 0.4(6) no
C28 C23 C24 C25 178.2(4) no
C23 C24 C25 C26 -0.9(7) no
C23 C24 C25 C29 178.8(4) no
C24 C25 C26 C27 0.7(7) no
C29 C25 C26 C27 -179.0(4) no
C25 C26 C27 C22 -0.0(6) no
C25 C26 C27 C30 179.2(4) no
C9 C31 C32 C33 -177.0(4) no
C9 C31 C32 C37 2.2(6) no
C9 C31 C36 C35 178.1(4) no
C9 C31 C36 C39 1.9(6) no
C32 C31 C36 C35 -0.7(6) no
C32 C31 C36 C39 -177.0(4) no
C36 C31 C32 C33 1.8(6) no
C36 C31 C32 C37 -179.0(4) no
C31 C32 C33 C34 -1.7(7) no
C37 C32 C33 C34 179.1(4) no
C32 C33 C34 C35 0.4(7) no
C32 C33 C34 C38 -179.8(4) no
C33 C34 C35 C36 0.8(7) no
C38 C34 C35 C36 -179.1(4) no
C34 C35 C36 C31 -0.6(7) no
C34 C35 C36 C39 175.7(4) no
N8 C40 C41 C42 -0.3(5) no
N8 C40 C52 C53 53.4(7) no
N8 C40 C52 C57 -131.7(5) no
C41 C40 C52 C53 -120.1(5) no
C41 C40 C52 C57 54.8(7) no
C52 C40 C41 C42 174.0(4) no
C40 C41 C42 N9 0.2(5) no
C40 C41 C42 C43 -173.3(4) no
N9 C42 C43 N14 25.5(5) no
C41 C42 C43 N14 -161.4(4) no
N10 C44 C45 C46 0.1(5) no
N10 C44 C61 C62 -77.1(5) no
N10 C44 C61 C66 104.9(5) no
C45 C44 C61 C62 104.2(5) no
C45 C44 C61 C66 -73.8(6) no
C61 C44 C45 C46 178.9(4) no
C44 C45 C46 N11 -0.1(5) no
C44 C45 C46 C47 176.9(4) no
N11 C46 C47 N14 -29.1(5) no
C45 C46 C47 N14 154.1(5) no
N12 C48 C49 C50 -0.2(5) no
N12 C48 C70 C71 77.6(6) no
N12 C48 C70 C75 -107.8(5) no
C49 C48 C70 C71 -95.2(6) no
C49 C48 C70 C75 79.4(6) no
C70 C48 C49 C50 173.6(4) no
C48 C49 C50 N13 0.5(5) no
C48 C49 C50 C51 -176.7(4) no
N13 C50 C51 N14 -29.3(5) no
C49 C50 C51 N14 147.7(5) no
C40 C52 C53 C54 172.7(5) no
C40 C52 C53 C58 -4.4(8) no
C40 C52 C57 C56 -173.8(5) no
C40 C52 C57 C60 3.5(8) no
C53 C52 C57 C56 1.1(8) no
C53 C52 C57 C60 178.4(5) no
C57 C52 C53 C54 -2.1(9) no
C57 C52 C53 C58 -179.3(5) no
C52 C53 C54 C55 1.5(10) no
C58 C53 C54 C55 178.8(6) no
C53 C54 C55 C56 0.1(12) no
C53 C54 C55 C59 -179.9(7) no
C54 C55 C56 C57 -1.2(12) no
C59 C55 C56 C57 178.8(7) no
C55 C56 C57 C52 0.6(10) no
C55 C56 C57 C60 -176.8(6) no
C44 C61 C62 C63 -180.0(4) no
C44 C61 C62 C67 -0.7(6) no
C44 C61 C66 C65 179.9(4) no
C44 C61 C66 C69 0.2(6) no
C62 C61 C66 C65 2.1(6) no
C62 C61 C66 C69 -177.7(4) no
C66 C61 C62 C63 -2.1(7) no
C66 C61 C62 C67 177.2(4) no
C61 C62 C63 C64 -0.5(7) no
C67 C62 C63 C64 -179.8(4) no
C62 C63 C64 C65 3.1(7) no
C62 C63 C64 C68 -175.4(4) no
C63 C64 C65 C66 -3.2(7) no
C68 C64 C65 C66 175.4(4) no
C64 C65 C66 C61 0.7(7) no
C64 C65 C66 C69 -179.6(4) no
C48 C70 C71 C72 171.0(4) no
C48 C70 C71 C76 -9.8(6) no
C48 C70 C75 C74 -171.1(4) no
C48 C70 C75 C78 9.8(6) no
C71 C70 C75 C74 3.5(6) no
C71 C70 C75 C78 -175.6(4) no
C75 C70 C71 C72 -3.6(6) no
C75 C70 C71 C76 175.5(4) no
C70 C71 C72 C73 0.7(7) no
C76 C71 C72 C73 -178.5(4) no
C71 C72 C73 C74 2.4(7) no
C71 C72 C73 C77 -178.9(4) no
C72 C73 C74 C75 -2.6(7) no
C77 C73 C74 C75 178.7(5) no
C73 C74 C75 C70 -0.3(7) no
C73 C74 C75 C78 178.8(4) no
Cl5 C79 C80 Cl6 65.0(5) no
Cl7 C81 C82 Cl8 65.9(6) no
Cl9 C83 C84 Cl10 -66.1(8) no
C90 C89 C98 O3 -57.7(14) no
C90 C89 C98 O5 -27.7(14) no
C90 C89 C98 C90 0.0(14) no
C98 C89 C90 O3 65.2(9) no
C98 C89 C90 O5 67(2) no
C98 C89 C90 C98 0.0 no
O3 C90 C97 C98 68.5(9) no
O3 C90 C98 O3 0.0 no
O3 C90 C98 O5 27.7(7) no
O3 C90 C98 C89 -116.3(7) no
O3 C90 C98 C97 -104.1(5) no
O5 C90 C97 C98 67.8(15) no
O5 C90 C98 O3 -27.7(7) no
O5 C90 C98 O5 0.0 no
O5 C90 C98 C89 -144.0(13) no
O5 C90 C98 C97 -131.8(11) no
C89 C90 C98 O3 116.3(7) no
C89 C90 C98 O5 144.0(13) no
C89 C90 C98 C89 0.0 no
C89 C90 C98 C97 12.2(2) no
C97 C90 C98 O3 104.1(8) no
C97 C90 C98 O5 131.8(13) no
C97 C90 C98 C89 -12.2(6) no
C97 C90 C98 C97 0.0(6) no
C98 C90 C97 C98 0.0 no
O3 C91 C92 C99 -60.7(6) no
O3 C91 C99 O3 0.0 no
O3 C91 C99 O5 -29.28(15) no
O3 C91 C99 C92 119.0(3) no
O3 C91 C99 C100 124.9(4) no
O3 C91 C100 C99 -64.9(5) no
O5 C91 C92 C99 -56.5(14) no
O5 C91 C99 O3 29.28(15) no
O5 C91 C99 O5 0.0 no
O5 C91 C99 C92 148.3(4) no
O5 C91 C99 C100 154.2(5) no
O5 C91 C100 C99 -73.0(13) no
C92 C91 C99 O3 -119.0(6) no
C92 C91 C99 O5 -148.3(7) no
C92 C91 C99 C92 0.0(6) no
C92 C91 C99 C100 5.9(6) no
C99 C91 C92 C99 0.0 no
C99 C91 C100 C99 0.0 no
C100 C91 C99 O3 -124.9(4) no
C100 C91 C99 O5 -154.2(5) no
C100 C91 C99 C92 -5.88(14) no
C100 C91 C99 C100 0.0 no
C91 C92 C99 O3 62.7(5) no
C91 C92 C99 O5 31.4(6) no
C91 C92 C99 C91 0.0(4) no
C90 C97 C98 O3 -63.8(14) no
C90 C97 C98 O5 -36.3(14) no
C90 C97 C98 C90 0.0(14) no
O3 C99 C100 C91 54.3 no
O5 C99 C100 C91 22.8 no
C91 C99 C100 C91 0.0(5) no
